data_7205030
loop_
_publ_author_name
'Nilges, Tom'
'Reiser, Sara'
'Hong, Jung Hoon'
'Gaudin, Etienne'
'Pfitzner, Arno'

_publ_section_exptl_refinement 573K
_publ_section_title
;
 Preparation, structural, Raman and impedance spectroscopic
 characterisation of the silver ion conductor (AgI)2Ag3SbS3
;
_journal_coden_ASTM PPCPFQ
_journal_issue 23
_journal_name_full 'Physical Chemistry Chemical Physics'
_journal_page_first 5888
_journal_page_last 5894
_journal_paper_doi 10.1039/b203556a
_journal_volume 4
_journal_year 2002
_chemical_formula_sum 'Ag5 I2 S3 Sb'
_chemical_formula_weight 1011.1
_space_group_IT_number 58
_symmetry_cell_setting orthorhombic
_symmetry_space_group_name_Hall '-P 2 2n'
_symmetry_space_group_name_H-M 'P n n m'
_cell_angle_alpha 90
_cell_angle_beta 90
_cell_angle_gamma 90
_cell_formula_units_Z 4
_cell_length_a 11.071(1)
_cell_length_b 13.699(1)
_cell_length_c 7.7633(6)
_cell_measurement_radiation 'Mo K\a'
_cell_measurement_reflns_used 8000
_cell_measurement_temperature 573
_cell_measurement_theta_max 30.44
_cell_measurement_theta_min 3.02
_cell_measurement_wavelength 0.71073
_cell_volume 1177.39(16)
_computing_cell_refinement 'Stoe CELL using 8000 reflections'
_computing_data_collection 'Stoe IPDS'
_computing_data_reduction 'Stoe DISPLAY'
_computing_molecular_graphics 'DIAMOND and SCIAN'
_computing_publication_material 'Word 2000'
_computing_structure_refinement JANA98
_computing_structure_solution SHELXS
_diffrn_measured_fraction_theta_full '0.949 end'
_diffrn_measured_fraction_theta_max 0.949
_diffrn_measurement_device 'imaging plate system'
_diffrn_measurement_device_type 'IPDS Stoe'
_diffrn_measurement_method '??integration method??'
_diffrn_radiation_probe x-ray
_diffrn_radiation_type 'Mo K\a'
_diffrn_radiation_wavelength 0.71073
_diffrn_reflns_av_R_equivalents 0.0581
_diffrn_reflns_av_sigmaI/netI 0.0296
_diffrn_reflns_limit_h_max 15
_diffrn_reflns_limit_h_min -15
_diffrn_reflns_limit_k_max 19
_diffrn_reflns_limit_k_min -19
_diffrn_reflns_limit_l_max 10
_diffrn_reflns_limit_l_min -10
_diffrn_reflns_number 24368
_diffrn_reflns_theta_full 30.44
_diffrn_reflns_theta_max 30.44
_diffrn_reflns_theta_min 3.02
_exptl_absorpt_coefficient_mu 16.1291
_exptl_absorpt_correction_T_max 0.1709
_exptl_absorpt_correction_T_min 0.1165
_exptl_absorpt_correction_type gaussian
_exptl_crystal_colour yellow
_exptl_crystal_density_meas 5.702
_exptl_crystal_density_meas_temp 573
_exptl_crystal_description isometric
_exptl_crystal_F_000 1760
_exptl_crystal_size_max 0.31
_exptl_crystal_size_mid 0.20
_exptl_crystal_size_min 0.16
_refine_diff_density_max 0.62
_refine_diff_density_min -0.57
_refine_ls_extinction_coef 0.09(1)
_refine_ls_extinction_method 'B-C type 1 Lorentzian isotropic'
_refine_ls_goodness_of_fit_all 1.52
_refine_ls_goodness_of_fit_obs 1.21
_refine_ls_number_parameters 167
_refine_ls_number_reflns 1817
_refine_ls_R_factor_all 0.0686
_refine_ls_R_factor_gt 0.0330
_refine_ls_shift/esd_max 0.0028
_refine_ls_shift/esd_mean 0.0005
_refine_ls_structure_factor_coef Fsqd
_refine_ls_weighting_details w=1/(\s^2^(I)+0.000576I^2^)
_refine_ls_weighting_scheme sigma
_refine_ls_wR_factor_all 0.0706
_refine_ls_wR_factor_gt 0.0648
_reflns_limit_h_max 15
_reflns_limit_h_min 0
_reflns_limit_k_max 19
_reflns_limit_k_min 0
_reflns_limit_l_max 10
_reflns_limit_l_min 0
_reflns_number_observed 1042
_reflns_number_total 1817
_reflns_observed_criterion 2
_cod_data_source_file b203556a.cif
_cod_data_source_block 573K
_cod_depositor_comments
;
The following automatic conversions were performed:
'_diffrn_radiation_probe' value 'X-ray' changed to 'x-ray' according to
'/home/saulius/struct/CIF-dictionaries/cif_core.dic' dictionary named
'cif_core.dic' version 2.4.1 from 2010-06-29.

Automatic conversion script
Id: cif_fix_enum 1527 2010-12-29 10:47:43Z saulius 

 Updated bibliographic information.

 Antanas Vaitkus,
 2019-10-03
;
_cod_original_cell_volume 1177.4(2)
_cod_original_formula_sum 'Ag5 I2 Sb1 S3'
_cod_database_code 7205030

loop_
_symmetry_equiv_pos_site_id
_symmetry_equiv_pos_as_xyz
1 x,y,z
2 x,y,-z
3 1/2-x,1/2+y,1/2+z
4 1/2-x,1/2+y,1/2-z
5 -x,-y,-z
6 -x,-y,z
7 1/2+x,1/2-y,1/2-z
8 1/2+x,1/2-y,1/2+z

loop_
_atom_site_aniso_label
_atom_site_aniso_U_11
_atom_site_aniso_U_22
_atom_site_aniso_U_33
_atom_site_aniso_U_12
_atom_site_aniso_U_13
_atom_site_aniso_U_23
Ag1 0.273(3) 0.137(2) 0.171(3) -0.051(2) -0.011(2) -0.052(2)
Ag2 0.33(2) 0.35(2) 0.077(2) 0.24(2) 0 0
Ag2' 0.27(2) 0.097(4) 0.17(1) -0.007(7) 0 0
Ag2'' 0.075(5) 0.37(2) 0.135(9) -0.037(7) 0 0
Ag3 0.084(5) 0.213(8) 0.25(2) -0.025(5) -0.063(8) -0.02(1)
Ag3' 0.071(7) 0.09(1) 0.20(4) -0.019(5) 0 0
Ag4 0.103(6) 0.25(2) 0.40(3) -0.019(9) -0.06(1) -0.16(2)
Ag4' 0.073(9) 0.20(4) 0.18(1) -0.03(2) 0 0
I1 0.0684(3) 0.1155(6) 0.0722(5) 0.0059(3) 0 0
I2 0.0748(4) 0.0661(4) 0.1255(7) 0.0030(3) 0 0
Sb 0.0356(2) 0.0561(2) 0.0667(3) -0.0015(2) 0 0
S1 0.061(1) 0.0428(8) 0.069(1) -0.0004(8) 0 0
S2 0.0631(7) 0.0571(7) 0.0549(9) 0.0045(6) -0.0014(7) -0.0078(6)

loop_
_atom_site_label
_atom_site_type_symbol
_atom_site_symmetry_multiplicity
_atom_site_occupancy
_atom_site_fract_x
_atom_site_fract_y
_atom_site_fract_z
_atom_site_U_iso_or_equiv
Ag1 Ag 1 0.989(3) 0.2720(3) 0.2490(2) 0.2505(3) 0.194(2)
Ag2 Ag 2 0.65(2) 0.223(2) 0.488(2) 0 0.25(1)
Ag2' Ag 2 0.28(2) 0.312(3) 0.554(1) 0 0.179(7)
Ag2'' Ag 2 0.25(2) 0.170(1) 0.403(3) 0 0.193(8)
Ag3 Ag 1 0.42(3) 0.000(2) 0.133(2) -0.123(5) 0.184(7)
Ag3' Ag 2 0.15(4) 0.024(2) 0.859(1) 0 0.12(2)
Ag4 Ag 1 0.32(1) 0.538(1) 0.441(3) 0.229(5) 0.25(1)
Ag4' Ag 2 0.20(8) 0.5 0.5 0.250(3) 0.15(1)
I1 I 2 1 0.5486(1) 0.2786(1) 0 0.0854(3)
I2 I 2 1 0.05743(6) 0.64276(5) 0 0.0888(3)
Sb Sb 2 1 0.31126(4) 1.00155(4) 0 0.0528(2)
S1 S 2 1 0.2007(2) 0.1547(1) 0 0.0575(6)
S2 S 1 1 0.3062(1) 0.4290(1) 0.2680(2) 0.0584(4)
Ag1d Ag 1 1 0.27 0.2439 0.2676 0.03799
Ag2d Ag 2 1 0.2109 0.4837 0 0.03799
Ag2`d Ag 2 1 0.3047 0.5495 0 0.03799
Ag2``d Ag 2 1 0.1717 0.4137 0 0.03799
Ag3d Ag 1 1 -0.0001 0.1319 -0.1271 0.03799
Ag4d Ag 1 1 0.5312 0.4343 0.2671 0.03799
Id I 2 1 0.547 0.2764 0 0.03799

loop_
_atom_type_symbol
_atom_type_oxidation_number
_atom_type_number_in_cell
_atom_type_scat_dispersion_real
_atom_type_scat_dispersion_imag
_atom_type_scat_source
_atom_type_scat_Cromer_Mann_a1
_atom_type_scat_Cromer_Mann_b1
_atom_type_scat_Cromer_Mann_a2
_atom_type_scat_Cromer_Mann_b2
_atom_type_scat_Cromer_Mann_a3
_atom_type_scat_Cromer_Mann_b3
_atom_type_scat_Cromer_Mann_a4
_atom_type_scat_Cromer_Mann_b4
_atom_type_scat_Cromer_Mann_c
Ag 0 40 -0.897 1.102 International_Tables_Vol_C 19.2808 0.6446 16.688499 7.4726 4.8045 24.6605 1.0463 99.815598 5.179
I 0 16 -0.474 1.812 International_Tables_Vol_C 20.1472 4.347 18.9949 0.3814 7.5138 27.766001 2.2735 66.877602 4.0712
Sb 0 8 -0.587 1.546 International_Tables_Vol_C 19.6418 5.3034 19.0455 0.4607 5.0371 27.9074 2.6827 75.282501 4.5909
S 0 24 0.125 0.123 International_Tables_Vol_C 6.9053 1.4679 5.2034 22.215099 1.4379 0.2536 1.5863 56.172001 0.8669

loop_
_geom_angle_atom_site_label_1
_geom_angle_atom_site_label_2
_geom_angle_atom_site_label_3
_geom_angle
_geom_angle_site_symmetry_1
_geom_angle_site_symmetry_2
_geom_angle_site_symmetry_3
Ag2' Ag1 Ag2'' 142.2(6) 3_545 . .
Ag2' Ag1 Ag3 116.1(7) 3_545 . 8_555
Ag2' Ag1 Ag3' 101.9(4) 3_545 . 3_545
Ag2' Ag1 I1 49.4(4) 3_545 . 7_455
Ag2' Ag1 I2 56.0(5) 3_545 . 3_545
Ag2' Ag1 S1 87.2(2) 3_545 . .
Ag2' Ag1 S2 141.2(2) 3_545 . .
Ag2' Ag1 Ag1d 27(1) 3_545 . .
Ag2' Ag1 Ag2`d 1.6(4) 3_545 . 3_545
Ag2' Ag1 Ag2``d 143.5(5) 3_545 . .
Ag2' Ag1 Ag3d 116.8(4) 3_545 . 8_555
Ag2' Ag1 Id 50.0(4) 3_545 . 7_455
Ag2'' Ag1 Ag3 97.9(7) . . 8_555
Ag2'' Ag1 Ag3' 107.7(6) . . 3_545
Ag2'' Ag1 I1 100.4(2) . . 7_455
Ag2'' Ag1 I2 161.2(5) . . 3_545
Ag2'' Ag1 S1 75.2(6) . . .
Ag2'' Ag1 S2 54.1(6) . . .
Ag2'' Ag1 Ag1d 144(1) . . .
Ag2'' Ag1 Ag2`d 143.6(4) . . 3_545
Ag2'' Ag1 Ag2``d 2.0(6) . . .
Ag2'' Ag1 Ag3d 97.3(5) . . 8_555
Ag2'' Ag1 Id 99.9(2) . . 7_455
Ag3 Ag1 Ag3' 17.4(7) 8_555 . 3_545
Ag3 Ag1 I1 119.7(6) 8_555 . 7_455
Ag3 Ag1 I2 63.6(5) 8_555 . 3_545
Ag3 Ag1 S1 140.4(6) 8_555 . .
Ag3 Ag1 S2 49.9(4) 8_555 . .
Ag3 Ag1 Ag1d 95(1) 8_555 . .
Ag3 Ag1 Ag2`d 115.3(6) 8_555 . 3_545
Ag3 Ag1 Ag2``d 96.1(5) 8_555 . .
Ag3 Ag1 Ag3d 0.6(6) 8_555 . 8_555
Ag3 Ag1 Id 119.6(6) 8_555 . 7_455
Ag3' Ag1 I1 103.1(3) 3_545 . 7_455
Ag3' Ag1 I2 55.3(3) 3_545 . 3_545
Ag3' Ag1 S1 155.8(3) 3_545 . .
Ag3' Ag1 S2 54.6(3) 3_545 . .
Ag3' Ag1 Ag1d 78(1) 3_545 . .
Ag3' Ag1 Ag2`d 101.4(3) 3_545 . 3_545
Ag3' Ag1 Ag2``d 105.8(3) 3_545 . .
Ag3' Ag1 Ag3d 18.0(2) 3_545 . 8_555
Ag3' Ag1 Id 103.1(3) 3_545 . 7_455
I1 Ag1 I2 92.17(7) 7_455 . 3_545
I1 Ag1 S1 99.8(1) 7_455 . .
I1 Ag1 S2 101.7(1) 7_455 . .
I1 Ag1 Ag1d 45(1) 7_455 . .
I1 Ag1 Ag2`d 50.97(5) 7_455 . 3_545
I1 Ag1 Ag2``d 100.72(9) 7_455 . .
I1 Ag1 Ag3d 120.19(9) 7_455 . 8_555
I1 Ag1 Id 0.60(3) 7_455 . 7_455
I2 Ag1 S1 116.5(1) 3_545 . .
I2 Ag1 S2 109.9(1) 3_545 . .
I2 Ag1 Ag1d 47(1) 3_545 . .
I2 Ag1 Ag2`d 54.75(4) 3_545 . 3_545
I2 Ag1 Ag2``d 159.5(1) 3_545 . .
I2 Ag1 Ag3d 64.09(6) 3_545 . 8_555
I2 Ag1 Id 92.61(7) 3_545 . 7_455
S1 Ag1 S2 127.5(1) . . .
S1 Ag1 Ag1d 114(1) . . .
S1 Ag1 Ag2`d 87.10(8) . . 3_545
S1 Ag1 Ag2``d 77.14(8) . . .
S1 Ag1 Ag3d 140.0(1) . . 8_555
S1 Ag1 Id 100.0(1) . . 7_455
S2 Ag1 Ag1d 115(1) . . .
S2 Ag1 Ag2`d 141.9(1) . . 3_545
S2 Ag1 Ag2``d 52.09(6) . . .
S2 Ag1 Ag3d 49.55(6) . . 8_555
S2 Ag1 Id 101.16(9) . . 7_455
Ag1d Ag1 Ag2`d 27(1) . . 3_545
Ag1d Ag1 Ag2``d 144(1) . . .
Ag1d Ag1 Ag3d 95(1) . . 8_555
Ag1d Ag1 Id 45(1) . . 7_455
Ag2`d Ag1 Ag2``d 144.9(1) 3_545 . .
Ag2`d Ag1 Ag3d 115.93(8) 3_545 . 8_555
Ag2`d Ag1 Id 51.57(4) 3_545 . 7_455
Ag2``d Ag1 Ag3d 95.54(7) . . 8_555
Ag2``d Ag1 Id 100.18(9) . . 7_455
Ag3d Ag1 Id 120.05(8) 8_555 . 7_455
Ag2' Ag2 Ag2'' 159(3) . . .
Ag2' Ag2 Ag4 38(1) . . 5_665
Ag2' Ag2 Ag4 38(1) . . 6_665
Ag2' Ag2 I2 88(2) . . .
Ag2' Ag2 S2 87(1) . . .
Ag2' Ag2 S2 87(1) . . 2_555
Ag2' Ag2 Ag2d 162(*) . . .
Ag2' Ag2 Ag2`d 0(1) . . .
Ag2' Ag2 Ag2``d 161(3) . . .
Ag2'' Ag2 Ag4 128(2) . . 5_665
Ag2'' Ag2 Ag4 128(2) . . 6_665
Ag2'' Ag2 I2 113(2) . . .
Ag2'' Ag2 S2 83(1) . . .
Ag2'' Ag2 S2 83(1) . . 2_555
Ag2'' Ag2 Ag2d 39(*) . . .
Ag2'' Ag2 Ag2`d 160(3) . . .
Ag2'' Ag2 Ag2``d 2(1) . . .
Ag4 Ag2 Ag4 64(1) 5_665 . 6_665
Ag4 Ag2 I2 107(1) 5_665 . .
Ag4 Ag2 S2 105(1) 5_665 . .
Ag4 Ag2 S2 48.4(8) 5_665 . 2_555
Ag4 Ag2 Ag2d 148(2) 5_665 . .
Ag4 Ag2 Ag2`d 38.6(9) 5_665 . .
Ag4 Ag2 Ag2``d 130(2) 5_665 . .
Ag4 Ag2 Ag4 64(1) 6_665 . 5_665
Ag4 Ag2 I2 107(1) 6_665 . .
Ag4 Ag2 S2 48.4(8) 6_665 . .
Ag4 Ag2 S2 105(1) 6_665 . 2_555
Ag4 Ag2 Ag2d 148(2) 6_665 . .
Ag4 Ag2 Ag2`d 38.6(9) 6_665 . .
Ag4 Ag2 Ag2``d 130(2) 6_665 . .
I2 Ag2 S2 120.2(6) . . .
I2 Ag2 S2 120.2(6) . . 2_555
I2 Ag2 Ag2d 73(*) . . .
I2 Ag2 Ag2`d 88(2) . . .
I2 Ag2 Ag2``d 110(2) . . .
S2 Ag2 S2 119(1) . . 2_555
S2 Ag2 Ag2d 102(6) . . .
S2 Ag2 Ag2`d 86.9(9) . . .
S2 Ag2 Ag2``d 84(1) . . .
S2 Ag2 S2 119(1) 2_555 . .
S2 Ag2 Ag2d 102(6) 2_555 . .
S2 Ag2 Ag2`d 86.9(9) 2_555 . .
S2 Ag2 Ag2``d 84(1) 2_555 . .
Ag2d Ag2 Ag2`d 161(*) . . .
Ag2d Ag2 Ag2``d 37(*) . . .
Ag2`d Ag2 Ag2``d 162(3) . . .
Ag1 Ag2' Ag1 68.8(3) 3_554 . 4_555
Ag1 Ag2' Ag2 109(2) 3_554 . .
Ag1 Ag2' Ag2'' 117.1(9) 3_554 . .
Ag1 Ag2' Ag4 147(1) 3_554 . .
Ag1 Ag2' Ag4 75(1) 3_554 . 5_665
Ag1 Ag2' Ag4 104.9(8) 3_554 . 2_555
Ag1 Ag2' Ag4 125(1) 3_554 . 6_665
Ag1 Ag2' Ag4' 139.6(7) 3_554 . .
Ag1 Ag2' Ag4' 90.9(3) 3_554 . 5_665
Ag1 Ag2' I1 60.4(3) 3_554 . 5_665
Ag1 Ag2' I2 56.1(3) 3_554 . .
Ag1 Ag2' S2 157.6(9) 3_554 . .
Ag1 Ag2' S2 93.0(2) 3_554 . 2_555
Ag1 Ag2' Ag1d 1.19(4) 3_554 . 3_554
Ag1 Ag2' Ag1d 67.6(3) 3_554 . 4_555
Ag1 Ag2' Ag2d 108(1) 3_554 . .
Ag1 Ag2' Ag2`d 105(*) 3_554 . .
Ag1 Ag2' Ag2``d 115.8(8) 3_554 . .
Ag1 Ag2' Ag4d 72.3(2) 3_554 . 5_665
Ag1 Ag2' Ag4d 124.1(6) 3_554 . 6_665
Ag1 Ag2' Id 60.3(3) 3_554 . 5_665
Ag1 Ag2' Ag1 68.8(3) 4_555 . 3_554
Ag1 Ag2' Ag2 109(2) 4_555 . .
Ag1 Ag2' Ag2'' 117.1(9) 4_555 . .
Ag1 Ag2' Ag4 104.9(8) 4_555 . .
Ag1 Ag2' Ag4 125(1) 4_555 . 5_665
Ag1 Ag2' Ag4 147(1) 4_555 . 2_555
Ag1 Ag2' Ag4 75(1) 4_555 . 6_665
Ag1 Ag2' Ag4' 90.9(3) 4_555 . .
Ag1 Ag2' Ag4' 139.6(7) 4_555 . 5_665
Ag1 Ag2' I1 60.4(3) 4_555 . 5_665
Ag1 Ag2' I2 56.1(3) 4_555 . .
Ag1 Ag2' S2 93.0(2) 4_555 . .
Ag1 Ag2' S2 157.6(9) 4_555 . 2_555
Ag1 Ag2' Ag1d 67.6(3) 4_555 . 3_554
Ag1 Ag2' Ag1d 1.19(4) 4_555 . 4_555
Ag1 Ag2' Ag2d 108(1) 4_555 . .
Ag1 Ag2' Ag2`d 105(*) 4_555 . .
Ag1 Ag2' Ag2``d 115.8(8) 4_555 . .
Ag1 Ag2' Ag4d 124.1(6) 4_555 . 5_665
Ag1 Ag2' Ag4d 72.3(2) 4_555 . 6_665
Ag1 Ag2' Id 60.3(3) 4_555 . 5_665
Ag2 Ag2' Ag2'' 10(1) . . .
Ag2 Ag2' Ag4 103(1) . . .
Ag2 Ag2' Ag4 122(1) . . 5_665
Ag2 Ag2' Ag4 103(1) . . 2_555
Ag2 Ag2' Ag4 122(1) . . 6_665
Ag2 Ag2' Ag4' 111(1) . . .
Ag2 Ag2' Ag4' 111(1) . . 5_665
Ag2 Ag2' I1 166(2) . . 5_665
Ag2 Ag2' I2 66(2) . . .
Ag2 Ag2' S2 63.5(8) . . .
Ag2 Ag2' S2 63.5(8) . . 2_555
Ag2 Ag2' Ag1d 109(2) . . 3_554
Ag2 Ag2' Ag1d 109(2) . . 4_555
Ag2 Ag2' Ag2d 2(1) . . .
Ag2 Ag2' Ag2`d 5(*) . . .
Ag2 Ag2' Ag2``d 9(1) . . .
Ag2 Ag2' Ag4d 120.8(7) . . 5_665
Ag2 Ag2' Ag4d 120.8(7) . . 6_665
Ag2 Ag2' Id 166(2) . . 5_665
Ag2'' Ag2' Ag4 94.7(9) . . .
Ag2'' Ag2' Ag4 116(1) . . 5_665
Ag2'' Ag2' Ag4 94.7(9) . . 2_555
Ag2'' Ag2' Ag4 116(1) . . 6_665
Ag2'' Ag2' Ag4' 103.2(6) . . .
Ag2'' Ag2' Ag4' 103.2(6) . . 5_665
Ag2'' Ag2' I1 177(1) . . 5_665
Ag2'' Ag2' I2 76.0(9) . . .
Ag2'' Ag2' S2 58.7(4) . . .
Ag2'' Ag2' S2 58.7(4) . . 2_555
Ag2'' Ag2' Ag1d 117.5(9) . . 3_554
Ag2'' Ag2' Ag1d 117.5(9) . . 4_555
Ag2'' Ag2' Ag2d 12.0(7) . . .
Ag2'' Ag2' Ag2`d 15(*) . . .
Ag2'' Ag2' Ag2``d 1.6(6) . . .
Ag2'' Ag2' Ag4d 115.8(5) . . 5_665
Ag2'' Ag2' Ag4d 115.8(5) . . 6_665
Ag2'' Ag2' Id 177(1) . . 5_665
Ag4 Ag2' Ag4 84(1) . . 5_665
Ag4 Ag2' Ag4 62(1) . . 2_555
Ag4 Ag2' Ag4 31(1) . . 6_665
Ag4 Ag2' Ag4' 14.2(8) . . .
Ag4 Ag2' Ag4' 73.2(9) . . 5_665
Ag4 Ag2' I1 88.2(9) . . 5_665
Ag4 Ag2' I2 147.9(6) . . .
Ag4 Ag2' S2 48.1(6) . . .
Ag4 Ag2' S2 97.4(9) . . 2_555
Ag4 Ag2' Ag1d 147(1) . . 3_554
Ag4 Ag2' Ag1d 105.9(8) . . 4_555
Ag4 Ag2' Ag2d 104.9(9) . . .
Ag4 Ag2' Ag2`d 107(*) . . .
Ag4 Ag2' Ag2``d 96.1(8) . . .
Ag4 Ag2' Ag4d 87.4(9) . . 5_665
Ag4 Ag2' Ag4d 33.4(8) . . 6_665
Ag4 Ag2' Id 88.2(9) . . 5_665
Ag4 Ag2' Ag4 84(1) 5_665 . .
Ag4 Ag2' Ag4 31(1) 5_665 . 2_555
Ag4 Ag2' Ag4 94(1) 5_665 . 6_665
Ag4 Ag2' Ag4' 90(1) 5_665 . .
Ag4 Ag2' Ag4' 17(1) 5_665 . 5_665
Ag4 Ag2' I1 66(1) 5_665 . 5_665
Ag4 Ag2' I2 127.9(9) 5_665 . .
Ag4 Ag2' S2 127(1) 5_665 . .
Ag4 Ag2' S2 58(1) 5_665 . 2_555
Ag4 Ag2' Ag1d 76(1) 5_665 . 3_554
Ag4 Ag2' Ag1d 124(1) 5_665 . 4_555
Ag4 Ag2' Ag2d 122(1) 5_665 . .
Ag4 Ag2' Ag2`d 124(6) 5_665 . .
Ag4 Ag2' Ag2``d 117(1) 5_665 . .
Ag4 Ag2' Ag4d 3.5(8) 5_665 . 5_665
Ag4 Ag2' Ag4d 97(1) 5_665 . 6_665
Ag4 Ag2' Id 66(1) 5_665 . 5_665
Ag4 Ag2' Ag4 62(1) 2_555 . .
Ag4 Ag2' Ag4 31(1) 2_555 . 5_665
Ag4 Ag2' Ag4 84(1) 2_555 . 6_665
Ag4 Ag2' Ag4' 73.2(9) 2_555 . .
Ag4 Ag2' Ag4' 14.2(8) 2_555 . 5_665
Ag4 Ag2' I1 88.2(9) 2_555 . 5_665
Ag4 Ag2' I2 147.9(6) 2_555 . .
Ag4 Ag2' S2 97.4(9) 2_555 . .
Ag4 Ag2' S2 48.1(6) 2_555 . 2_555
Ag4 Ag2' Ag1d 105.9(8) 2_555 . 3_554
Ag4 Ag2' Ag1d 147(1) 2_555 . 4_555
Ag4 Ag2' Ag2d 104.9(9) 2_555 . .
Ag4 Ag2' Ag2`d 107(*) 2_555 . .
Ag4 Ag2' Ag2``d 96.1(8) 2_555 . .
Ag4 Ag2' Ag4d 33.4(8) 2_555 . 5_665
Ag4 Ag2' Ag4d 87.4(9) 2_555 . 6_665
Ag4 Ag2' Id 88.2(9) 2_555 . 5_665
Ag4 Ag2' Ag4 31(1) 6_665 . .
Ag4 Ag2' Ag4 94(1) 6_665 . 5_665
Ag4 Ag2' Ag4 84(1) 6_665 . 2_555
Ag4 Ag2' Ag4' 17(1) 6_665 . .
Ag4 Ag2' Ag4' 90(1) 6_665 . 5_665
Ag4 Ag2' I1 66(1) 6_665 . 5_665
Ag4 Ag2' I2 127.9(9) 6_665 . .
Ag4 Ag2' S2 58(1) 6_665 . .
Ag4 Ag2' S2 127(1) 6_665 . 2_555
Ag4 Ag2' Ag1d 124(1) 6_665 . 3_554
Ag4 Ag2' Ag1d 76(1) 6_665 . 4_555
Ag4 Ag2' Ag2d 122(1) 6_665 . .
Ag4 Ag2' Ag2`d 124(6) 6_665 . .
Ag4 Ag2' Ag2``d 117(1) 6_665 . .
Ag4 Ag2' Ag4d 97(1) 6_665 . 5_665
Ag4 Ag2' Ag4d 3.5(8) 6_665 . 6_665
Ag4 Ag2' Id 66(1) 6_665 . 5_665
Ag4' Ag2' Ag4' 82.5(8) . . 5_665
Ag4' Ag2' I1 79.2(6) . . 5_665
Ag4' Ag2' I2 138.6(4) . . .
Ag4' Ag2' S2 49.3(3) . . .
Ag4' Ag2' S2 111.4(8) . . 2_555
Ag4' Ag2' Ag1d 139.1(7) . . 3_554
Ag4' Ag2' Ag1d 91.9(3) . . 4_555
Ag4' Ag2' Ag2d 111.9(6) . . .
Ag4' Ag2' Ag2`d 114(8) . . .
Ag4' Ag2' Ag2``d 104.4(4) . . .
Ag4' Ag2' Ag4d 93.8(9) . . 5_665
Ag4' Ag2' Ag4d 19.3(2) . . 6_665
Ag4' Ag2' Id 79.3(6) . . 5_665
Ag4' Ag2' Ag4' 82.5(8) 5_665 . .
Ag4' Ag2' I1 79.2(6) 5_665 . 5_665
Ag4' Ag2' I2 138.6(4) 5_665 . .
Ag4' Ag2' S2 111.4(8) 5_665 . .
Ag4' Ag2' S2 49.3(3) 5_665 . 2_555
Ag4' Ag2' Ag1d 91.9(3) 5_665 . 3_554
Ag4' Ag2' Ag1d 139.1(7) 5_665 . 4_555
Ag4' Ag2' Ag2d 111.9(6) 5_665 . .
Ag4' Ag2' Ag2`d 114(8) 5_665 . .
Ag4' Ag2' Ag2``d 104.4(4) 5_665 . .
Ag4' Ag2' Ag4d 19.3(2) 5_665 . 5_665
Ag4' Ag2' Ag4d 93.8(9) 5_665 . 6_665
Ag4' Ag2' Id 79.3(6) 5_665 . 5_665
I1 Ag2' I2 100.6(5) 5_665 . .
I1 Ag2' S2 122.7(6) 5_665 . .
I1 Ag2' S2 122.7(6) 5_665 . 2_555
I1 Ag2' Ag1d 59.9(3) 5_665 . 3_554
I1 Ag2' Ag1d 59.9(3) 5_665 . 4_555
I1 Ag2' Ag2d 165(1) 5_665 . .
I1 Ag2' Ag2`d 162(*) 5_665 . .
I1 Ag2' Ag2``d 175(1) 5_665 . .
I1 Ag2' Ag4d 66.0(5) 5_665 . 5_665
I1 Ag2' Ag4d 66.0(5) 5_665 . 6_665
I1 Ag2' Id 0 5_665 . 5_665
I2 Ag2' S2 103.3(7) . . .
I2 Ag2' S2 103.3(7) . . 2_555
I2 Ag2' Ag1d 55.5(3) . . 3_554
I2 Ag2' Ag1d 55.5(3) . . 4_555
I2 Ag2' Ag2d 64(1) . . .
I2 Ag2' Ag2`d 61(*) . . .
I2 Ag2' Ag2``d 74.4(8) . . .
I2 Ag2' Ag4d 124.4(4) . . 5_665
I2 Ag2' Ag4d 124.4(4) . . 6_665
I2 Ag2' Id 100.6(5) . . 5_665
S2 Ag2' S2 101.0(5) . . 2_555
S2 Ag2' Ag1d 156.7(9) . . 3_554
S2 Ag2' Ag1d 94.2(2) . . 4_555
S2 Ag2' Ag2d 64.4(4) . . .
S2 Ag2' Ag2`d 66(6) . . .
S2 Ag2' Ag2``d 59.4(3) . . .
S2 Ag2' Ag4d 130.0(9) . . 5_665
S2 Ag2' Ag4d 57.4(2) . . 6_665
S2 Ag2' Id 122.7(6) . . 5_665
S2 Ag2' S2 101.0(5) 2_555 . .
S2 Ag2' Ag1d 94.2(2) 2_555 . 3_554
S2 Ag2' Ag1d 156.7(9) 2_555 . 4_555
S2 Ag2' Ag2d 64.4(4) 2_555 . .
S2 Ag2' Ag2`d 66(6) 2_555 . .
S2 Ag2' Ag2``d 59.4(3) 2_555 . .
S2 Ag2' Ag4d 57.4(2) 2_555 . 5_665
S2 Ag2' Ag4d 130.0(9) 2_555 . 6_665
S2 Ag2' Id 122.7(6) 2_555 . 5_665
Ag1d Ag2' Ag1d 66.4(3) 3_554 . 4_555
Ag1d Ag2' Ag2d 108(1) 3_554 . .
Ag1d Ag2' Ag2`d 105(*) 3_554 . .
Ag1d Ag2' Ag2``d 116.2(9) 3_554 . .
Ag1d Ag2' Ag4d 73.2(2) 3_554 . 5_665
Ag1d Ag2' Ag4d 123.3(6) 3_554 . 6_665
Ag1d Ag2' Id 59.9(3) 3_554 . 5_665
Ag1d Ag2' Ag1d 66.4(3) 4_555 . 3_554
Ag1d Ag2' Ag2d 108(1) 4_555 . .
Ag1d Ag2' Ag2`d 105(*) 4_555 . .
Ag1d Ag2' Ag2``d 116.2(9) 4_555 . .
Ag1d Ag2' Ag4d 123.3(6) 4_555 . 5_665
Ag1d Ag2' Ag4d 73.2(2) 4_555 . 6_665
Ag1d Ag2' Id 59.9(3) 4_555 . 5_665
Ag2d Ag2' Ag2`d 3(*) . . .
Ag2d Ag2' Ag2``d 10.3(3) . . .
Ag2d Ag2' Ag4d 121.6(4) . . 5_665
Ag2d Ag2' Ag4d 121.6(4) . . 6_665
Ag2d Ag2' Id 165(1) . . 5_665
Ag2`d Ag2' Ag2``d 13(*) . . .
Ag2`d Ag2' Ag4d 123(5) . . 5_665
Ag2`d Ag2' Ag4d 123(5) . . 6_665
Ag2`d Ag2' Id 162(*) . . 5_665
Ag2``d Ag2' Ag4d 116.6(4) . . 5_665
Ag2``d Ag2' Ag4d 116.6(4) . . 6_665
Ag2``d Ag2' Id 175(1) . . 5_665
Ag4d Ag2' Ag4d 99.9(9) 5_665 . 6_665
Ag4d Ag2' Id 66.0(5) 5_665 . 5_665
Ag4d Ag2' Ag4d 99.9(9) 6_665 . 5_665
Ag4d Ag2' Id 66.0(5) 6_665 . 5_665
Ag1 Ag2'' Ag1 78.0(9) . . 2_555
Ag1 Ag2'' Ag2 117(1) . . .
Ag1 Ag2'' Ag2' 108.9(6) . . .
Ag1 Ag2'' I2 101(1) . . 5_565
Ag1 Ag2'' S1 44.1(5) . . .
Ag1 Ag2'' S2 51.3(4) . . .
Ag1 Ag2'' S2 112.6(8) . . 2_555
Ag1 Ag2'' Ag1d 1.58(6) . . .
Ag1 Ag2'' Ag1d 79.3(9) . . 2_555
Ag1 Ag2'' Ag2d 119.6(6) . . .
Ag1 Ag2'' Ag2`d 109.3(4) . . .
Ag1 Ag2'' Ag2``d 129(3) . . .
Ag1 Ag2'' Ag1 78.0(9) 2_555 . .
Ag1 Ag2'' Ag2 117(1) 2_555 . .
Ag1 Ag2'' Ag2' 108.9(6) 2_555 . .
Ag1 Ag2'' I2 101(1) 2_555 . 5_565
Ag1 Ag2'' S1 44.1(5) 2_555 . .
Ag1 Ag2'' S2 112.6(8) 2_555 . .
Ag1 Ag2'' S2 51.3(4) 2_555 . 2_555
Ag1 Ag2'' Ag1d 79.3(9) 2_555 . .
Ag1 Ag2'' Ag1d 1.58(6) 2_555 . 2_555
Ag1 Ag2'' Ag2d 119.6(6) 2_555 . .
Ag1 Ag2'' Ag2`d 109.3(4) 2_555 . .
Ag1 Ag2'' Ag2``d 129(3) 2_555 . .
Ag2 Ag2'' Ag2' 11(1) . . .
Ag2 Ag2'' I2 131(2) . . 5_565
Ag2 Ag2'' S1 148(2) . . .
Ag2 Ag2'' S2 67.5(8) . . .
Ag2 Ag2'' S2 67.5(8) . . 2_555
Ag2 Ag2'' Ag1d 117(1) . . .
Ag2 Ag2'' Ag1d 117(1) . . 2_555
Ag2 Ag2'' Ag2d 4(1) . . .
Ag2 Ag2'' Ag2`d 10(1) . . .
Ag2 Ag2'' Ag2``d 19(5) . . .
Ag2' Ag2'' I2 141(2) . . 5_565
Ag2' Ag2'' S1 137.0(9) . . .
Ag2' Ag2'' S2 62.6(6) . . .
Ag2' Ag2'' S2 62.6(6) . . 2_555
Ag2' Ag2'' Ag1d 109.4(5) . . .
Ag2' Ag2'' Ag1d 109.4(5) . . 2_555
Ag2' Ag2'' Ag2d 14.9(7) . . .
Ag2' Ag2'' Ag2`d 0.6(6) . . .
Ag2' Ag2'' Ag2``d 30(5) . . .
I2 Ag2'' S1 81.6(9) 5_565 . .
I2 Ag2'' S2 126.6(3) 5_565 . .
I2 Ag2'' S2 126.6(3) 5_565 . 2_555
I2 Ag2'' Ag1d 99.7(9) 5_565 . .
I2 Ag2'' Ag1d 99.7(9) 5_565 . 2_555
I2 Ag2'' Ag2d 127(2) 5_565 . .
I2 Ag2'' Ag2`d 141(1) 5_565 . .
I2 Ag2'' Ag2``d 112(6) 5_565 . .
S1 Ag2'' S2 94.4(9) . . .
S1 Ag2'' S2 94.4(9) . . 2_555
S1 Ag2'' Ag1d 44.7(5) . . .
S1 Ag2'' Ag1d 44.7(5) . . 2_555
S1 Ag2'' Ag2d 152(1) . . .
S1 Ag2'' Ag2`d 137.6(7) . . .
S1 Ag2'' Ag2``d 167(6) . . .
S2 Ag2'' S2 106.7(6) . . 2_555
S2 Ag2'' Ag1d 51.1(4) . . .
S2 Ag2'' Ag1d 114.2(8) . . 2_555
S2 Ag2'' Ag2d 69.7(6) . . .
S2 Ag2'' Ag2`d 62.9(6) . . .
S2 Ag2'' Ag2``d 78(3) . . .
S2 Ag2'' S2 106.7(6) 2_555 . .
S2 Ag2'' Ag1d 114.2(8) 2_555 . .
S2 Ag2'' Ag1d 51.1(4) 2_555 . 2_555
S2 Ag2'' Ag2d 69.7(6) 2_555 . .
S2 Ag2'' Ag2`d 62.9(6) 2_555 . .
S2 Ag2'' Ag2``d 78(3) 2_555 . .
Ag1d Ag2'' Ag1d 80.6(8) . . 2_555
Ag1d Ag2'' Ag2d 119.9(5) . . .
Ag1d Ag2'' Ag2`d 109.9(3) . . .
Ag1d Ag2'' Ag2``d 129(3) . . .
Ag1d Ag2'' Ag1d 80.6(8) 2_555 . .
Ag1d Ag2'' Ag2d 119.9(5) 2_555 . .
Ag1d Ag2'' Ag2`d 109.9(3) 2_555 . .
Ag1d Ag2'' Ag2``d 129(3) 2_555 . .
Ag2d Ag2'' Ag2`d 14.3(4) . . .
Ag2d Ag2'' Ag2``d 15(5) . . .
Ag2`d Ag2'' Ag2``d 29(5) . . .
Ag1 Ag3 Ag3 108(1) 8_454 . 2_555
Ag1 Ag3 Ag3' 91(2) 8_454 . 5_565
Ag1 Ag3 Ag4 102.9(9) 8_454 . 3_544
Ag1 Ag3 Ag4 124(1) 8_454 . 7_455
Ag1 Ag3 Ag4 108(2) 8_454 . 8_454
Ag1 Ag3 Ag4' 107(1) 8_454 . 3_544
Ag1 Ag3 Ag4' 122.4(9) 8_454 . 7_455
Ag1 Ag3 I1 69.8(7) 8_454 . 7_454
Ag1 Ag3 I2 56.9(4) 8_454 . 5_565
Ag1 Ag3 S1 141.9(8) 8_454 . .
Ag1 Ag3 S2 50.9(4) 8_454 . 8_454
Ag1 Ag3 Ag1d 2.73(5) 8_454 . 8_454
Ag1 Ag3 Ag3d 73(*) 8_454 . .
Ag1 Ag3 Ag3d 108(1) 8_454 . 2_555
Ag1 Ag3 Ag4d 107.2(8) 8_454 . 3_544
Ag1 Ag3 Ag4d 123(1) 8_454 . 7_455
Ag1 Ag3 Ag4d 111(2) 8_454 . 8_454
Ag1 Ag3 Id 69.3(6) 8_454 . 7_454
Ag3 Ag3 Ag3' 17(2) 2_555 . 5_565
Ag3 Ag3 Ag4 113(1) 2_555 . 3_544
Ag3 Ag3 Ag4 20(1) 2_555 . 7_455
Ag3 Ag3 Ag4 137(2) 2_555 . 8_454
Ag3 Ag3 Ag4' 119(2) 2_555 . 3_544
Ag3 Ag3 Ag4' 32.1(8) 2_555 . 7_455
Ag3 Ag3 I1 156(1) 2_555 . 7_454
Ag3 Ag3 I2 73(1) 2_555 . 5_565
Ag3 Ag3 S1 67(1) 2_555 . .
Ag3 Ag3 S2 110(1) 2_555 . 8_454
Ag3 Ag3 Ag1d 106(1) 2_555 . 8_454
Ag3 Ag3 Ag3d 162(*) 2_555 . .
Ag3 Ag3 Ag3d 0.3(6) 2_555 . 2_555
Ag3 Ag3 Ag4d 107(1) 2_555 . 3_544
Ag3 Ag3 Ag4d 19.5(7) 2_555 . 7_455
Ag3 Ag3 Ag4d 131(2) 2_555 . 8_454
Ag3 Ag3 Id 155(1) 2_555 . 7_454
Ag3' Ag3 Ag4 117(2) 5_565 . 3_544
Ag3' Ag3 Ag4 34(2) 5_565 . 7_455
Ag3' Ag3 Ag4 147(3) 5_565 . 8_454
Ag3' Ag3 Ag4' 124(2) 5_565 . 3_544
Ag3' Ag3 Ag4' 42(2) 5_565 . 7_455
Ag3' Ag3 I1 150(2) 5_565 . 7_454
Ag3' Ag3 I2 64(2) 5_565 . 5_565
Ag3' Ag3 S1 82(2) 5_565 . .
Ag3' Ag3 S2 98(2) 5_565 . 8_454
Ag3' Ag3 Ag1d 88(2) 5_565 . 8_454
Ag3' Ag3 Ag3d 153(*) 5_565 . .
Ag3' Ag3 Ag3d 17(1) 5_565 . 2_555
Ag3' Ag3 Ag4d 111(2) 5_565 . 3_544
Ag3' Ag3 Ag4d 34(2) 5_565 . 7_455
Ag3' Ag3 Ag4d 142(3) 5_565 . 8_454
Ag3' Ag3 Id 150(2) 5_565 . 7_454
Ag4 Ag3 Ag4 97(1) 3_544 . 7_455
Ag4 Ag3 Ag4 35(1) 3_544 . 8_454
Ag4 Ag3 Ag4' 9.7(6) 3_544 . 3_544
Ag4 Ag3 Ag4' 82(1) 3_544 . 7_455
Ag4 Ag3 I1 90(1) 3_544 . 7_454
Ag4 Ag3 I2 159.2(9) 3_544 . 5_565
Ag4 Ag3 S1 113.8(9) 3_544 . .
Ag4 Ag3 S2 54.8(6) 3_544 . 8_454
Ag4 Ag3 Ag1d 104.9(9) 3_544 . 8_454
Ag4 Ag3 Ag3d 50(*) 3_544 . .
Ag4 Ag3 Ag3d 113(1) 3_544 . 2_555
Ag4 Ag3 Ag4d 6.3(8) 3_544 . 3_544
Ag4 Ag3 Ag4d 96(1) 3_544 . 7_455
Ag4 Ag3 Ag4d 30.5(8) 3_544 . 8_454
Ag4 Ag3 Id 91(1) 3_544 . 7_454
Ag4 Ag3 Ag4 97(1) 7_455 . 3_544
Ag4 Ag3 Ag4 117(2) 7_455 . 8_454
Ag4 Ag3 Ag4' 100(1) 7_455 . 3_544
Ag4 Ag3 Ag4' 15.8(8) 7_455 . 7_455
Ag4 Ag3 I1 162.5(8) 7_455 . 7_454
Ag4 Ag3 I2 92(1) 7_455 . 5_565
Ag4 Ag3 S1 63.4(9) 7_455 . .
Ag4 Ag3 S2 109(1) 7_455 . 8_454
Ag4 Ag3 Ag1d 121(1) 7_455 . 8_454
Ag4 Ag3 Ag3d 147(*) 7_455 . .
Ag4 Ag3 Ag3d 19.4(8) 7_455 . 2_555
Ag4 Ag3 Ag4d 90(1) 7_455 . 3_544
Ag4 Ag3 Ag4d 0.8(3) 7_455 . 7_455
Ag4 Ag3 Ag4d 112(2) 7_455 . 8_454
Ag4 Ag3 Id 162.7(8) 7_455 . 7_454
Ag4 Ag3 Ag4 35(1) 8_454 . 3_544
Ag4 Ag3 Ag4 117(2) 8_454 . 7_455
Ag4 Ag3 Ag4' 25(1) 8_454 . 3_544
Ag4 Ag3 Ag4' 106(2) 8_454 . 7_455
Ag4 Ag3 I1 62(2) 8_454 . 7_454
Ag4 Ag3 I2 149(2) 8_454 . 5_565
Ag4 Ag3 S1 97(1) 8_454 . .
Ag4 Ag3 S2 76(1) 8_454 . 8_454
Ag4 Ag3 Ag1d 111(2) 8_454 . 8_454
Ag4 Ag3 Ag3d 36(*) 8_454 . .
Ag4 Ag3 Ag3d 137(2) 8_454 . 2_555
Ag4 Ag3 Ag4d 38(1) 8_454 . 3_544
Ag4 Ag3 Ag4d 117(2) 8_454 . 7_455
Ag4 Ag3 Ag4d 6(2) 8_454 . 8_454
Ag4 Ag3 Id 63(2) 8_454 . 7_454
Ag4' Ag3 Ag4' 87(1) 3_544 . 7_455
Ag4' Ag3 I1 84(1) 3_544 . 7_454
Ag4' Ag3 I2 164(1) 3_544 . 5_565
Ag4' Ag3 S1 107.4(9) 3_544 . .
Ag4' Ag3 S2 62.1(7) 3_544 . 8_454
Ag4' Ag3 Ag1d 110(1) 3_544 . 8_454
Ag4' Ag3 Ag3d 47(*) 3_544 . .
Ag4' Ag3 Ag3d 118(1) 3_544 . 2_555
Ag4' Ag3 Ag4d 13.1(5) 3_544 . 3_544
Ag4' Ag3 Ag4d 100(1) 3_544 . 7_455
Ag4' Ag3 Ag4d 20.9(5) 3_544 . 8_454
Ag4' Ag3 Id 84(1) 3_544 . 7_454
Ag4' Ag3 Ag4' 87(1) 7_455 . 3_544
Ag4' Ag3 I1 166.6(8) 7_455 . 7_454
Ag4' Ag3 I2 105(1) 7_455 . 5_565
Ag4' Ag3 S1 74.7(9) 7_455 . .
Ag4' Ag3 S2 96.2(8) 7_455 . 8_454
Ag4' Ag3 Ag1d 120.6(9) 7_455 . 8_454
Ag4' Ag3 Ag3d 132(*) 7_455 . .
Ag4' Ag3 Ag3d 31.8(5) 7_455 . 2_555
Ag4' Ag3 Ag4d 75.5(6) 7_455 . 3_544
Ag4' Ag3 Ag4d 15.3(2) 7_455 . 7_455
Ag4' Ag3 Ag4d 101(1) 7_455 . 8_454
Ag4' Ag3 Id 167.2(8) 7_455 . 7_454
I1 Ag3 I2 86.7(6) 7_454 . 5_565
I1 Ag3 S1 99.1(8) 7_454 . .
I1 Ag3 S2 88(1) 7_454 . 8_454
I1 Ag3 Ag1d 71.8(7) 7_454 . 8_454
I1 Ag3 Ag3d 42(*) 7_454 . .
I1 Ag3 Ag3d 156(1) 7_454 . 2_555
I1 Ag3 Ag4d 96(1) 7_454 . 3_544
I1 Ag3 Ag4d 163.3(8) 7_454 . 7_455
I1 Ag3 Ag4d 68(1) 7_454 . 8_454
I1 Ag3 Id 0.60(3) 7_454 . 7_454
I2 Ag3 S1 87.0(7) 5_565 . .
I2 Ag3 S2 104.5(7) 5_565 . 8_454
I2 Ag3 Ag1d 54.7(3) 5_565 . 8_454
I2 Ag3 Ag3d 119(*) 5_565 . .
I2 Ag3 Ag3d 73.4(8) 5_565 . 2_555
I2 Ag3 Ag4d 161.7(8) 5_565 . 3_544
I2 Ag3 Ag4d 92.5(9) 5_565 . 7_455
I2 Ag3 Ag4d 155(2) 5_565 . 8_454
I2 Ag3 Id 86.1(6) 5_565 . 7_454
S1 Ag3 S2 167(1) . . 8_454
S1 Ag3 Ag1d 140.4(8) . . 8_454
S1 Ag3 Ag3d 124(*) . . .
S1 Ag3 Ag3d 67.2(9) . . 2_555
S1 Ag3 Ag4d 110.2(8) . . 3_544
S1 Ag3 Ag4d 64.2(8) . . 7_455
S1 Ag3 Ag4d 96(1) . . 8_454
S1 Ag3 Id 99.3(8) . . 7_454
S2 Ag3 Ag1d 52.3(4) 8_454 . 8_454
S2 Ag3 Ag3d 56(*) 8_454 . .
S2 Ag3 Ag3d 110(1) 8_454 . 2_555
S2 Ag3 Ag4d 57.7(5) 8_454 . 3_544
S2 Ag3 Ag4d 109(1) 8_454 . 7_455
S2 Ag3 Ag4d 76(1) 8_454 . 8_454
S2 Ag3 Id 88(1) 8_454 . 7_454
Ag1d Ag3 Ag3d 76(*) 8_454 . .
Ag1d Ag3 Ag3d 106(1) 8_454 . 2_555
Ag1d Ag3 Ag4d 109.0(8) 8_454 . 3_544
Ag1d Ag3 Ag4d 121(1) 8_454 . 7_455
Ag1d Ag3 Ag4d 114(2) 8_454 . 8_454
Ag1d Ag3 Id 71.3(7) 8_454 . 7_454
Ag3d Ag3 Ag3d 162(*) . . 2_555
Ag3d Ag3 Ag4d 56(*) . . 3_544
Ag3d Ag3 Ag4d 146(*) . . 7_455
Ag3d Ag3 Ag4d 40(*) . . 8_454
Ag3d Ag3 Id 43(*) . . 7_454
Ag3d Ag3 Ag3d 162(*) 2_555 . .
Ag3d Ag3 Ag4d 107(1) 2_555 . 3_544
Ag3d Ag3 Ag4d 19.3(3) 2_555 . 7_455
Ag3d Ag3 Ag4d 131(2) 2_555 . 8_454
Ag3d Ag3 Id 156(1) 2_555 . 7_454
Ag4d Ag3 Ag4d 90.0(7) 3_544 . 7_455
Ag4d Ag3 Ag4d 33.7(6) 3_544 . 8_454
Ag4d Ag3 Id 97(1) 3_544 . 7_454
Ag4d Ag3 Ag4d 90.0(7) 7_455 . 3_544
Ag4d Ag3 Ag4d 112(1) 7_455 . 8_454
Ag4d Ag3 Id 163.5(8) 7_455 . 7_454
Ag4d Ag3 Ag4d 33.7(6) 8_454 . 3_544
Ag4d Ag3 Ag4d 112(1) 8_454 . 7_455
Ag4d Ag3 Id 68(1) 8_454 . 7_454
Ag1 Ag3' Ag1 71.1(4) 3_554 . 4_555
Ag1 Ag3' Ag3 143(2) 3_554 . 5_565
Ag1 Ag3' Ag3 72(2) 3_554 . 6_565
Ag1 Ag3' Ag4 84.2(8) 3_554 . 3_554
Ag1 Ag3' Ag4 132.9(7) 3_554 . 7_465
Ag1 Ag3' Ag4 152.3(9) 3_554 . 4_555
Ag1 Ag3' Ag4 88.5(6) 3_554 . 8_464
Ag1 Ag3' Ag4' 88.4(4) 3_554 . 3_554
Ag1 Ag3' Ag4' 142.4(8) 3_554 . 7_465
Ag1 Ag3' I2 57.9(3) 3_554 . .
Ag1 Ag3' S1 129.9(5) 3_554 . 5_565
Ag1 Ag3' S2 47.2(3) 3_554 . 3_554
Ag1 Ag3' S2 94.3(6) 3_554 . 4_555
Ag1 Ag3' Ag1d 2.58(5) 3_554 . 3_554
Ag1 Ag3' Ag1d 68.6(4) 3_554 . 4_555
Ag1 Ag3' Ag3d 142(1) 3_554 . 5_565
Ag1 Ag3' Ag3d 71.0(9) 3_554 . 6_565
Ag1 Ag3' Ag4d 85.5(3) 3_554 . 3_554
Ag1 Ag3' Ag4d 132.6(7) 3_554 . 7_465
Ag1 Ag3' Ag4d 152.9(8) 3_554 . 4_555
Ag1 Ag3' Ag4d 93.0(3) 3_554 . 8_464
Ag1 Ag3' Ag1 71.1(4) 4_555 . 3_554
Ag1 Ag3' Ag3 72(2) 4_555 . 5_565
Ag1 Ag3' Ag3 143(2) 4_555 . 6_565
Ag1 Ag3' Ag4 152.3(9) 4_555 . 3_554
Ag1 Ag3' Ag4 88.5(6) 4_555 . 7_465
Ag1 Ag3' Ag4 84.2(8) 4_555 . 4_555
Ag1 Ag3' Ag4 132.9(7) 4_555 . 8_464
Ag1 Ag3' Ag4' 142.4(8) 4_555 . 3_554
Ag1 Ag3' Ag4' 88.4(4) 4_555 . 7_465
Ag1 Ag3' I2 57.9(3) 4_555 . .
Ag1 Ag3' S1 129.9(5) 4_555 . 5_565
Ag1 Ag3' S2 94.3(6) 4_555 . 3_554
Ag1 Ag3' S2 47.2(3) 4_555 . 4_555
Ag1 Ag3' Ag1d 68.6(4) 4_555 . 3_554
Ag1 Ag3' Ag1d 2.58(5) 4_555 . 4_555
Ag1 Ag3' Ag3d 71.0(9) 4_555 . 5_565
Ag1 Ag3' Ag3d 142(1) 4_555 . 6_565
Ag1 Ag3' Ag4d 152.9(8) 4_555 . 3_554
Ag1 Ag3' Ag4d 93.0(3) 4_555 . 7_465
Ag1 Ag3' Ag4d 85.5(3) 4_555 . 4_555
Ag1 Ag3' Ag4d 132.6(7) 4_555 . 8_464
Ag3 Ag3' Ag3 145(3) 5_565 . 6_565
Ag3 Ag3' Ag4 133(2) 5_565 . 3_554
Ag3 Ag3' Ag4 49(2) 5_565 . 7_465
Ag3 Ag3' Ag4 20(2) 5_565 . 4_555
Ag3 Ag3' Ag4 120(2) 5_565 . 8_464
Ag3 Ag3' Ag4' 124(2) 5_565 . 3_554
Ag3 Ag3' Ag4' 38(2) 5_565 . 7_465
Ag3 Ag3' I2 99(2) 5_565 . .
Ag3 Ag3' S1 75(2) 5_565 . 5_565
Ag3 Ag3' S2 140(2) 5_565 . 3_554
Ag3 Ag3' S2 62(2) 5_565 . 4_555
Ag3 Ag3' Ag1d 140(2) 5_565 . 3_554
Ag3 Ag3' Ag1d 74(2) 5_565 . 4_555
Ag3 Ag3' Ag3d 1(1) 5_565 . 5_565
Ag3 Ag3' Ag3d 146(3) 5_565 . 6_565
Ag3 Ag3' Ag4d 131(2) 5_565 . 3_554
Ag3 Ag3' Ag4d 53(2) 5_565 . 7_465
Ag3 Ag3' Ag4d 22(1) 5_565 . 4_555
Ag3 Ag3' Ag4d 115(2) 5_565 . 8_464
Ag3 Ag3' Ag3 145(3) 6_565 . 5_565
Ag3 Ag3' Ag4 20(2) 6_565 . 3_554
Ag3 Ag3' Ag4 120(2) 6_565 . 7_465
Ag3 Ag3' Ag4 133(2) 6_565 . 4_555
Ag3 Ag3' Ag4 49(2) 6_565 . 8_464
Ag3 Ag3' Ag4' 38(2) 6_565 . 3_554
Ag3 Ag3' Ag4' 124(2) 6_565 . 7_465
Ag3 Ag3' I2 99(2) 6_565 . .
Ag3 Ag3' S1 75(2) 6_565 . 5_565
Ag3 Ag3' S2 62(2) 6_565 . 3_554
Ag3 Ag3' S2 140(2) 6_565 . 4_555
Ag3 Ag3' Ag1d 74(2) 6_565 . 3_554
Ag3 Ag3' Ag1d 140(2) 6_565 . 4_555
Ag3 Ag3' Ag3d 146(3) 6_565 . 5_565
Ag3 Ag3' Ag3d 1(1) 6_565 . 6_565
Ag3 Ag3' Ag4d 22(1) 6_565 . 3_554
Ag3 Ag3' Ag4d 115(2) 6_565 . 7_465
Ag3 Ag3' Ag4d 131(2) 6_565 . 4_555
Ag3 Ag3' Ag4d 53(2) 6_565 . 8_464
Ag4 Ag3' Ag4 100(1) 3_554 . 7_465
Ag4 Ag3' Ag4 116(2) 3_554 . 4_555
Ag4 Ag3' Ag4 31(1) 3_554 . 8_464
Ag4 Ag3' Ag4' 19.6(9) 3_554 . 3_554
Ag4 Ag3' Ag4' 105(1) 3_554 . 7_465
Ag4 Ag3' I2 119(1) 3_554 . .
Ag4 Ag3' S1 75.9(6) 3_554 . 5_565
Ag4 Ag3' S2 58.8(4) 3_554 . 3_554
Ag4 Ag3' S2 126(1) 3_554 . 4_555
Ag4 Ag3' Ag1d 86.8(8) 3_554 . 3_554
Ag4 Ag3' Ag1d 150.4(8) 3_554 . 4_555
Ag4 Ag3' Ag3d 133(2) 3_554 . 5_565
Ag4 Ag3' Ag3d 20(1) 3_554 . 6_565
Ag4 Ag3' Ag4d 2(1) 3_554 . 3_554
Ag4 Ag3' Ag4d 95(1) 3_554 . 7_465
Ag4 Ag3' Ag4d 114(1) 3_554 . 4_555
Ag4 Ag3' Ag4d 34(1) 3_554 . 8_464
Ag4 Ag3' Ag4 100(1) 7_465 . 3_554
Ag4 Ag3' Ag4 31(1) 7_465 . 4_555
Ag4 Ag3' Ag4 75(1) 7_465 . 8_464
Ag4 Ag3' Ag4' 82.9(9) 7_465 . 3_554
Ag4 Ag3' Ag4' 11.2(5) 7_465 . 7_465
Ag4 Ag3' I2 141.4(7) 7_465 . .
Ag4 Ag3' S1 96.0(6) 7_465 . 5_565
Ag4 Ag3' S2 95.1(8) 7_465 . 3_554
Ag4 Ag3' S2 45.6(4) 7_465 . 4_555
Ag4 Ag3' Ag1d 132.7(7) 7_465 . 3_554
Ag4 Ag3' Ag1d 90.8(6) 7_465 . 4_555
Ag4 Ag3' Ag3d 48(1) 7_465 . 5_565
Ag4 Ag3' Ag3d 120(2) 7_465 . 6_565
Ag4 Ag3' Ag4d 98.1(9) 7_465 . 3_554
Ag4 Ag3' Ag4d 5.1(7) 7_465 . 7_465
Ag4 Ag3' Ag4d 29.4(6) 7_465 . 4_555
Ag4 Ag3' Ag4d 70.0(8) 7_465 . 8_464
Ag4 Ag3' Ag4 116(2) 4_555 . 3_554
Ag4 Ag3' Ag4 31(1) 4_555 . 7_465
Ag4 Ag3' Ag4 100(1) 4_555 . 8_464
Ag4 Ag3' Ag4' 105(1) 4_555 . 3_554
Ag4 Ag3' Ag4' 19.6(9) 4_555 . 7_465
Ag4 Ag3' I2 119(1) 4_555 . .
Ag4 Ag3' S1 75.9(6) 4_555 . 5_565
Ag4 Ag3' S2 126(1) 4_555 . 3_554
Ag4 Ag3' S2 58.8(4) 4_555 . 4_555
Ag4 Ag3' Ag1d 150.4(8) 4_555 . 3_554
Ag4 Ag3' Ag1d 86.8(8) 4_555 . 4_555
Ag4 Ag3' Ag3d 20(1) 4_555 . 5_565
Ag4 Ag3' Ag3d 133(2) 4_555 . 6_565
Ag4 Ag3' Ag4d 114(1) 4_555 . 3_554
Ag4 Ag3' Ag4d 34(1) 4_555 . 7_465
Ag4 Ag3' Ag4d 2(1) 4_555 . 4_555
Ag4 Ag3' Ag4d 95(1) 4_555 . 8_464
Ag4 Ag3' Ag4 31(1) 8_464 . 3_554
Ag4 Ag3' Ag4 75(1) 8_464 . 7_465
Ag4 Ag3' Ag4 100(1) 8_464 . 4_555
Ag4 Ag3' Ag4' 11.2(5) 8_464 . 3_554
Ag4 Ag3' Ag4' 82.9(9) 8_464 . 7_465
Ag4 Ag3' I2 141.4(7) 8_464 . .
Ag4 Ag3' S1 96.0(6) 8_464 . 5_565
Ag4 Ag3' S2 45.6(4) 8_464 . 3_554
Ag4 Ag3' S2 95.1(8) 8_464 . 4_555
Ag4 Ag3' Ag1d 90.8(6) 8_464 . 3_554
Ag4 Ag3' Ag1d 132.7(7) 8_464 . 4_555
Ag4 Ag3' Ag3d 120(2) 8_464 . 5_565
Ag4 Ag3' Ag3d 48(1) 8_464 . 6_565
Ag4 Ag3' Ag4d 29.4(6) 8_464 . 3_554
Ag4 Ag3' Ag4d 70.0(8) 8_464 . 7_465
Ag4 Ag3' Ag4d 98.1(9) 8_464 . 4_555
Ag4 Ag3' Ag4d 5.1(7) 8_464 . 8_464
Ag4' Ag3' Ag4' 89.7(7) 3_554 . 7_465
Ag4' Ag3' I2 135.1(4) 3_554 . .
Ag4' Ag3' S1 87.4(6) 3_554 . 5_565
Ag4' Ag3' S2 50.5(3) 3_554 . 3_554
Ag4' Ag3' S2 106.3(7) 3_554 . 4_555
Ag4' Ag3' Ag1d 90.9(4) 3_554 . 3_554
Ag4' Ag3' Ag1d 141.8(8) 3_554 . 4_555
Ag4' Ag3' Ag3d 124(1) 3_554 . 5_565
Ag4' Ag3' Ag3d 38.0(9) 3_554 . 6_565
Ag4' Ag3' Ag4d 18.3(3) 3_554 . 3_554
Ag4' Ag3' Ag4d 77.9(6) 3_554 . 7_465
Ag4' Ag3' Ag4d 103.0(8) 3_554 . 4_555
Ag4' Ag3' Ag4d 14.4(3) 3_554 . 8_464
Ag4' Ag3' Ag4' 89.7(7) 7_465 . 3_554
Ag4' Ag3' I2 135.1(4) 7_465 . .
Ag4' Ag3' S1 87.4(6) 7_465 . 5_565
Ag4' Ag3' S2 106.3(7) 7_465 . 3_554
Ag4' Ag3' S2 50.5(3) 7_465 . 4_555
Ag4' Ag3' Ag1d 141.8(8) 7_465 . 3_554
Ag4' Ag3' Ag1d 90.9(4) 7_465 . 4_555
Ag4' Ag3' Ag3d 38.0(9) 7_465 . 5_565
Ag4' Ag3' Ag3d 124(1) 7_465 . 6_565
Ag4' Ag3' Ag4d 103.0(8) 7_465 . 3_554
Ag4' Ag3' Ag4d 14.4(3) 7_465 . 7_465
Ag4' Ag3' Ag4d 18.3(3) 7_465 . 4_555
Ag4' Ag3' Ag4d 77.9(6) 7_465 . 8_464
I2 Ag3' S1 92.9(6) . . 5_565
I2 Ag3' S2 105.1(6) . . 3_554
I2 Ag3' S2 105.1(6) . . 4_555
I2 Ag3' Ag1d 56.1(3) . . 3_554
I2 Ag3' Ag1d 56.1(3) . . 4_555
I2 Ag3' Ag3d 99(1) . . 5_565
I2 Ag3' Ag3d 99(1) . . 6_565
I2 Ag3' Ag4d 120.5(5) . . 3_554
I2 Ag3' Ag4d 146.5(3) . . 7_465
I2 Ag3' Ag4d 120.5(5) . . 4_555
I2 Ag3' Ag4d 146.5(3) . . 8_464
S1 Ag3' S2 134.5(5) 5_565 . 3_554
S1 Ag3' S2 134.5(5) 5_565 . 4_555
S1 Ag3' Ag1d 130.7(6) 5_565 . 3_554
S1 Ag3' Ag1d 130.7(6) 5_565 . 4_555
S1 Ag3' Ag3d 76(1) 5_565 . 5_565
S1 Ag3' Ag3d 76(1) 5_565 . 6_565
S1 Ag3' Ag4d 75.8(6) 5_565 . 3_554
S1 Ag3' Ag4d 94.9(6) 5_565 . 7_465
S1 Ag3' Ag4d 75.8(6) 5_565 . 4_555
S1 Ag3' Ag4d 94.9(6) 5_565 . 8_464
S2 Ag3' S2 81.0(6) 3_554 . 4_555
S2 Ag3' Ag1d 49.0(3) 3_554 . 3_554
S2 Ag3' Ag1d 93.0(6) 3_554 . 4_555
S2 Ag3' Ag3d 139(1) 3_554 . 5_565
S2 Ag3' Ag3d 60.7(9) 3_554 . 6_565
S2 Ag3' Ag4d 59.0(3) 3_554 . 3_554
S2 Ag3' Ag4d 92.3(6) 3_554 . 7_465
S2 Ag3' Ag4d 124.5(9) 3_554 . 4_555
S2 Ag3' Ag4d 48.9(3) 3_554 . 8_464
S2 Ag3' S2 81.0(6) 4_555 . 3_554
S2 Ag3' Ag1d 93.0(6) 4_555 . 3_554
S2 Ag3' Ag1d 49.0(3) 4_555 . 4_555
S2 Ag3' Ag3d 60.7(9) 4_555 . 5_565
S2 Ag3' Ag3d 139(1) 4_555 . 6_565
S2 Ag3' Ag4d 124.5(9) 4_555 . 3_554
S2 Ag3' Ag4d 48.9(3) 4_555 . 7_465
S2 Ag3' Ag4d 59.0(3) 4_555 . 4_555
S2 Ag3' Ag4d 92.3(6) 4_555 . 8_464
Ag1d Ag3' Ag1d 66.2(4) 3_554 . 4_555
Ag1d Ag3' Ag3d 139(1) 3_554 . 5_565
Ag1d Ag3' Ag3d 73.4(9) 3_554 . 6_565
Ag1d Ag3' Ag4d 88.1(3) 3_554 . 3_554
Ag1d Ag3' Ag4d 132.7(7) 3_554 . 7_465
Ag1d Ag3' Ag4d 151.2(8) 3_554 . 4_555
Ag1d Ag3' Ag4d 95.3(3) 3_554 . 8_464
Ag1d Ag3' Ag1d 66.2(4) 4_555 . 3_554
Ag1d Ag3' Ag3d 73.4(9) 4_555 . 5_565
Ag1d Ag3' Ag3d 139(1) 4_555 . 6_565
Ag1d Ag3' Ag4d 151.2(8) 4_555 . 3_554
Ag1d Ag3' Ag4d 95.3(3) 4_555 . 7_465
Ag1d Ag3' Ag4d 88.1(3) 4_555 . 4_555
Ag1d Ag3' Ag4d 132.7(7) 4_555 . 8_464
Ag3d Ag3' Ag3d 147(2) 5_565 . 6_565
Ag3d Ag3' Ag4d 132(2) 5_565 . 3_554
Ag3d Ag3' Ag4d 52.1(9) 5_565 . 7_465
Ag3d Ag3' Ag4d 21.6(7) 5_565 . 4_555
Ag3d Ag3' Ag4d 115(1) 5_565 . 8_464
Ag3d Ag3' Ag3d 147(2) 6_565 . 5_565
Ag3d Ag3' Ag4d 21.6(7) 6_565 . 3_554
Ag3d Ag3' Ag4d 115(1) 6_565 . 7_465
Ag3d Ag3' Ag4d 132(2) 6_565 . 4_555
Ag3d Ag3' Ag4d 52.1(9) 6_565 . 8_464
Ag4d Ag3' Ag4d 93.0(7) 3_554 . 7_465
Ag4d Ag3' Ag4d 112.7(9) 3_554 . 4_555
Ag4d Ag3' Ag4d 32.6(3) 3_554 . 8_464
Ag4d Ag3' Ag4d 93.0(7) 7_465 . 3_554
Ag4d Ag3' Ag4d 32.6(3) 7_465 . 4_555
Ag4d Ag3' Ag4d 65.0(4) 7_465 . 8_464
Ag4d Ag3' Ag4d 112.7(9) 4_555 . 3_554
Ag4d Ag3' Ag4d 32.6(3) 4_555 . 7_465
Ag4d Ag3' Ag4d 93.0(7) 4_555 . 8_464
Ag4d Ag3' Ag4d 32.6(3) 8_464 . 3_554
Ag4d Ag3' Ag4d 65.0(4) 8_464 . 7_465
Ag4d Ag3' Ag4d 93.0(7) 8_464 . 4_555
Ag2 Ag4 Ag2' 100(1) 5_665 . .
Ag2 Ag4 Ag2' 20.0(6) 5_665 . 5_665
Ag2 Ag4 Ag3 94(1) 5_665 . 3_555
Ag2 Ag4 Ag3 134.0(9) 5_665 . 7_555
Ag2 Ag4 Ag3 142(2) 5_665 . 8_555
Ag2 Ag4 Ag3' 144(1) 5_665 . 3_545
Ag2 Ag4 Ag3' 97(1) 5_665 . 7_565
Ag2 Ag4 Ag4 96(2) 5_665 . 6_665
Ag2 Ag4 Ag4' 101(3) 5_665 . .
Ag2 Ag4 I1 82.2(9) 5_665 . .
Ag2 Ag4 S1 91.5(5) 5_665 . 7_555
Ag2 Ag4 S2 150(2) 5_665 . .
Ag2 Ag4 S2 46.3(6) 5_665 . 6_665
Ag2 Ag4 Ag2d 1.3(3) 5_665 . 5_665
Ag2 Ag4 Ag2`d 101(1) 5_665 . .
Ag2 Ag4 Ag2`d 18.1(5) 5_665 . 5_665
Ag2 Ag4 Ag3d 93(1) 5_665 . 3_555
Ag2 Ag4 Ag3d 134.0(8) 5_665 . 7_555
Ag2 Ag4 Ag3d 142(1) 5_665 . 8_555
Ag2 Ag4 Ag4d 140(4) 5_665 . .
Ag2 Ag4 Ag4d 98(2) 5_665 . 6_665
Ag2 Ag4 Id 82.8(9) 5_665 . .
Ag2' Ag4 Ag2' 96(1) . . 5_665
Ag2' Ag4 Ag3 72(1) . . 3_555
Ag2' Ag4 Ag3 122.1(8) . . 7_555
Ag2' Ag4 Ag3 118(1) . . 8_555
Ag2' Ag4 Ag3' 116.0(8) . . 3_545
Ag2' Ag4 Ag3' 85.6(9) . . 7_565
Ag2' Ag4 Ag4 43(1) . . 6_665
Ag2' Ag4 Ag4' 51(2) . . .
Ag2' Ag4 I1 93.4(9) . . .
Ag2' Ag4 S1 167(1) . . 7_555
Ag2' Ag4 S2 50.7(6) . . .
Ag2' Ag4 S2 104(1) . . 6_665
Ag2' Ag4 Ag2d 101(1) . . 5_665
Ag2' Ag4 Ag2`d 1.6(3) . . .
Ag2' Ag4 Ag2`d 97(1) . . 5_665
Ag2' Ag4 Ag3d 71.5(8) . . 3_555
Ag2' Ag4 Ag3d 122.0(7) . . 7_555
Ag2' Ag4 Ag3d 117.4(7) . . 8_555
Ag2' Ag4 Ag4d 115(4) . . .
Ag2' Ag4 Ag4d 51.6(7) . . 6_665
Ag2' Ag4 Id 93.4(9) . . .
Ag2' Ag4 Ag2' 96(1) 5_665 . .
Ag2' Ag4 Ag3 111(2) 5_665 . 3_555
Ag2' Ag4 Ag3 142(1) 5_665 . 7_555
Ag2' Ag4 Ag3 137(2) 5_665 . 8_555
Ag2' Ag4 Ag3' 145(2) 5_665 . 3_545
Ag2' Ag4 Ag3' 117(1) 5_665 . 7_565
Ag2' Ag4 Ag4 107(2) 5_665 . 6_665
Ag2' Ag4 Ag4' 114(3) 5_665 . .
Ag2' Ag4 I1 63(1) 5_665 . .
Ag2' Ag4 S1 96.6(8) 5_665 . 7_555
Ag2' Ag4 S2 140(2) 5_665 . .
Ag2' Ag4 S2 66.3(8) 5_665 . 6_665
Ag2' Ag4 Ag2d 21.1(5) 5_665 . 5_665
Ag2' Ag4 Ag2`d 97(1) 5_665 . .
Ag2' Ag4 Ag2`d 1.9(4) 5_665 . 5_665
Ag2' Ag4 Ag3d 111(2) 5_665 . 3_555
Ag2' Ag4 Ag3d 142(1) 5_665 . 7_555
Ag2' Ag4 Ag3d 137(2) 5_665 . 8_555
Ag2' Ag4 Ag4d 149(4) 5_665 . .
Ag2' Ag4 Ag4d 111(2) 5_665 . 6_665
Ag2' Ag4 Id 63(1) 5_665 . .
Ag3 Ag4 Ag3 83(1) 3_555 . 7_555
Ag3 Ag4 Ag3 104(2) 3_555 . 8_555
Ag3 Ag4 Ag3' 92(1) 3_555 . 3_545
Ag3 Ag4 Ag3' 14.9(8) 3_555 . 7_565
Ag3 Ag4 Ag4 29(1) 3_555 . 6_665
Ag3 Ag4 Ag4' 22(2) 3_555 . .
Ag3 Ag4 I1 164(2) 3_555 . .
Ag3 Ag4 S1 102(1) 3_555 . 7_555
Ag3 Ag4 S2 82(1) 3_555 . .
Ag3 Ag4 S2 54(1) 3_555 . 6_665
Ag3 Ag4 Ag2d 93(1) 3_555 . 5_665
Ag3 Ag4 Ag2`d 73(1) 3_555 . .
Ag3 Ag4 Ag2`d 110(2) 3_555 . 5_665
Ag3 Ag4 Ag3d 0.6(7) 3_555 . 3_555
Ag3 Ag4 Ag3d 83(1) 3_555 . 7_555
Ag3 Ag4 Ag3d 105(2) 3_555 . 8_555
Ag3 Ag4 Ag4d 81(8) 3_555 . .
Ag3 Ag4 Ag4d 20.3(8) 3_555 . 6_665
Ag3 Ag4 Id 164(2) 3_555 . .
Ag3 Ag4 Ag3 83(1) 7_555 . 3_555
Ag3 Ag4 Ag3 24(1) 7_555 . 8_555
Ag3 Ag4 Ag3' 13.0(6) 7_555 . 3_545
Ag3 Ag4 Ag3' 70.5(9) 7_555 . 7_565
Ag3 Ag4 Ag4 102(2) 7_555 . 6_665
Ag3 Ag4 Ag4' 93(3) 7_555 . .
Ag3 Ag4 I1 111(1) 7_555 . .
Ag3 Ag4 S1 45.2(7) 7_555 . 7_555
Ag3 Ag4 S2 75.1(9) 7_555 . .
Ag3 Ag4 S2 101(1) 7_555 . 6_665
Ag3 Ag4 Ag2d 132.9(8) 7_555 . 5_665
Ag3 Ag4 Ag2`d 121.2(7) 7_555 . .
Ag3 Ag4 Ag2`d 141(1) 7_555 . 5_665
Ag3 Ag4 Ag3d 84(1) 7_555 . 3_555
Ag3 Ag4 Ag3d 0.4(4) 7_555 . 7_555
Ag3 Ag4 Ag3d 24(1) 7_555 . 8_555
Ag3 Ag4 Ag4d 7(3) 7_555 . .
Ag3 Ag4 Ag4d 94(1) 7_555 . 6_665
Ag3 Ag4 Id 110(1) 7_555 . .
Ag3 Ag4 Ag3 104(2) 8_555 . 3_555
Ag3 Ag4 Ag3 24(1) 8_555 . 7_555
Ag3 Ag4 Ag3' 12(1) 8_555 . 3_545
Ag3 Ag4 Ag3' 93(2) 8_555 . 7_565
Ag3 Ag4 Ag4 116(2) 8_555 . 6_665
Ag3 Ag4 Ag4' 108(3) 8_555 . .
Ag3 Ag4 I1 88(2) 8_555 . .
Ag3 Ag4 S1 52(1) 8_555 . 7_555
Ag3 Ag4 S2 67(1) 8_555 . .
Ag3 Ag4 S2 123(2) 8_555 . 6_665
Ag3 Ag4 Ag2d 141(1) 8_555 . 5_665
Ag3 Ag4 Ag2`d 117(1) 8_555 . .
Ag3 Ag4 Ag2`d 138(2) 8_555 . 5_665
Ag3 Ag4 Ag3d 105(2) 8_555 . 3_555
Ag3 Ag4 Ag3d 24(1) 8_555 . 7_555
Ag3 Ag4 Ag3d 1(1) 8_555 . 8_555
Ag3 Ag4 Ag4d 24(7) 8_555 . .
Ag3 Ag4 Ag4d 110(2) 8_555 . 6_665
Ag3 Ag4 Id 88(2) 8_555 . .
Ag3' Ag4 Ag3' 80(1) 3_545 . 7_565
Ag3' Ag4 Ag4 106(2) 3_545 . 6_665
Ag3' Ag4 Ag4' 97(3) 3_545 . .
Ag3' Ag4 I1 101(2) 3_545 . .
Ag3' Ag4 S1 52.2(9) 3_545 . 7_555
Ag3' Ag4 S2 66.2(8) 3_545 . .
Ag3' Ag4 S2 114(2) 3_545 . 6_665
Ag3' Ag4 Ag2d 143(1) 3_545 . 5_665
Ag3' Ag4 Ag2`d 114.8(7) 3_545 . .
Ag3' Ag4 Ag2`d 145(2) 3_545 . 5_665
Ag3' Ag4 Ag3d 92(1) 3_545 . 3_555
Ag3' Ag4 Ag3d 13.3(5) 3_545 . 7_555
Ag3' Ag4 Ag3d 13.0(8) 3_545 . 8_555
Ag3' Ag4 Ag4d 12(7) 3_545 . .
Ag3' Ag4 Ag4d 99(2) 3_545 . 6_665
Ag3' Ag4 Id 100(2) 3_545 . .
Ag3' Ag4 Ag3' 80(1) 7_565 . 3_545
Ag3' Ag4 Ag4 44(2) 7_565 . 6_665
Ag3' Ag4 Ag4' 35(2) 7_565 . .
Ag3' Ag4 I1 179(2) 7_565 . .
Ag3' Ag4 S1 87(1) 7_565 . 7_555
Ag3' Ag4 S2 86(1) 7_565 . .
Ag3' Ag4 S2 52.4(9) 7_565 . 6_665
Ag3' Ag4 Ag2d 96(1) 7_565 . 5_665
Ag3' Ag4 Ag2`d 86.4(9) 7_565 . .
Ag3' Ag4 Ag2`d 115(1) 7_565 . 5_665
Ag3' Ag4 Ag3d 15.4(3) 7_565 . 3_555
Ag3' Ag4 Ag3d 70.2(8) 7_565 . 7_555
Ag3' Ag4 Ag3d 93(2) 7_565 . 8_555
Ag3' Ag4 Ag4d 69(8) 7_565 . .
Ag3' Ag4 Ag4d 34.1(8) 7_565 . 6_665
Ag3' Ag4 Id 179(1) 7_565 . .
Ag4 Ag4 Ag4' 10(2) 6_665 . .
Ag4 Ag4 I1 135(2) 6_665 . .
Ag4 Ag4 S1 131(2) 6_665 . 7_555
Ag4 Ag4 S2 66.2(9) 6_665 . .
Ag4 Ag4 S2 72(2) 6_665 . 6_665
Ag4 Ag4 Ag2d 96(2) 6_665 . 5_665
Ag4 Ag4 Ag2`d 44(1) 6_665 . .
Ag4 Ag4 Ag2`d 106(2) 6_665 . 5_665
Ag4 Ag4 Ag3d 29(1) 6_665 . 3_555
Ag4 Ag4 Ag3d 102(2) 6_665 . 7_555
Ag4 Ag4 Ag3d 116(2) 6_665 . 8_555
Ag4 Ag4 Ag4d 97(7) 6_665 . .
Ag4 Ag4 Ag4d 10(1) 6_665 . 6_665
Ag4 Ag4 Id 135(2) 6_665 . .
Ag4' Ag4 I1 144(3) . . .
Ag4' Ag4 S1 121(3) . . 7_555
Ag4' Ag4 S2 65.3(8) . . .
Ag4' Ag4 S2 71(2) . . 6_665
Ag4' Ag4 Ag2d 101(2) . . 5_665
Ag4' Ag4 Ag2`d 51(2) . . .
Ag4' Ag4 Ag2`d 113(3) . . 5_665
Ag4' Ag4 Ag3d 22(2) . . 3_555
Ag4' Ag4 Ag3d 92(3) . . 7_555
Ag4' Ag4 Ag3d 108(3) . . 8_555
Ag4' Ag4 Ag4d 88(7) . . .
Ag4' Ag4 Ag4d 3(1) . . 6_665
Ag4' Ag4 Id 144(3) . . .
I1 Ag4 S1 94(1) . . 7_555
I1 Ag4 S2 94(1) . . .
I1 Ag4 S2 127(1) . . 6_665
I1 Ag4 Ag2d 83.2(8) . . 5_665
I1 Ag4 Ag2`d 92.6(9) . . .
I1 Ag4 Ag2`d 64.5(9) . . 5_665
I1 Ag4 Ag3d 163(2) . . 3_555
I1 Ag4 Ag3d 111(1) . . 7_555
I1 Ag4 Ag3d 88(2) . . 8_555
I1 Ag4 Ag4d 112(8) . . .
I1 Ag4 Ag4d 145(2) . . 6_665
I1 Ag4 Id 0.53(3) . . .
S1 Ag4 S2 118(1) 7_555 . .
S1 Ag4 S2 79.4(7) 7_555 . 6_665
S1 Ag4 Ag2d 90.6(3) 7_555 . 5_665
S1 Ag4 Ag2`d 166(1) 7_555 . .
S1 Ag4 Ag2`d 96.0(6) 7_555 . 5_665
S1 Ag4 Ag3d 102(1) 7_555 . 3_555
S1 Ag4 Ag3d 45.4(6) 7_555 . 7_555
S1 Ag4 Ag3d 52.6(9) 7_555 . 8_555
S1 Ag4 Ag4d 52(4) 7_555 . .
S1 Ag4 Ag4d 121(2) 7_555 . 6_665
S1 Ag4 Id 94(1) 7_555 . .
S2 Ag4 S2 135(2) . . 6_665
S2 Ag4 Ag2d 151(1) . . 5_665
S2 Ag4 Ag2`d 49.3(4) . . .
S2 Ag4 Ag2`d 141(2) . . 5_665
S2 Ag4 Ag3d 82.2(9) . . 3_555
S2 Ag4 Ag3d 75.0(8) . . 7_555
S2 Ag4 Ag3d 66.7(6) . . 8_555
S2 Ag4 Ag4d 68(2) . . .
S2 Ag4 Ag4d 68.6(6) . . 6_665
S2 Ag4 Id 93(1) . . .
S2 Ag4 S2 135(2) 6_665 . .
S2 Ag4 Ag2d 45.2(4) 6_665 . 5_665
S2 Ag4 Ag2`d 106(1) 6_665 . .
S2 Ag4 Ag2`d 64.4(6) 6_665 . 5_665
S2 Ag4 Ag3d 53.4(9) 6_665 . 3_555
S2 Ag4 Ag3d 101(1) 6_665 . 7_555
S2 Ag4 Ag3d 124(2) 6_665 . 8_555
S2 Ag4 Ag4d 104(7) 6_665 . .
S2 Ag4 Ag4d 67(1) 6_665 . 6_665
S2 Ag4 Id 128(1) 6_665 . .
Ag2d Ag4 Ag2`d 102(1) 5_665 . .
Ag2d Ag4 Ag2`d 19.2(3) 5_665 . 5_665
Ag2d Ag4 Ag3d 93(1) 5_665 . 3_555
Ag2d Ag4 Ag3d 132.9(7) 5_665 . 7_555
Ag2d Ag4 Ag3d 141(1) 5_665 . 8_555
Ag2d Ag4 Ag4d 139(4) 5_665 . .
Ag2d Ag4 Ag4d 98(1) 5_665 . 6_665
Ag2d Ag4 Id 83.7(8) 5_665 . .
Ag2`d Ag4 Ag2`d 98(1) . . 5_665
Ag2`d Ag4 Ag3d 72.5(8) . . 3_555
Ag2`d Ag4 Ag3d 121.1(6) . . 7_555
Ag2`d Ag4 Ag3d 116.0(6) . . 8_555
Ag2`d Ag4 Ag4d 114(3) . . .
Ag2`d Ag4 Ag4d 52.6(7) . . 6_665
Ag2`d Ag4 Id 92.6(9) . . .
Ag2`d Ag4 Ag2`d 98(1) 5_665 . .
Ag2`d Ag4 Ag3d 109(1) 5_665 . 3_555
Ag2`d Ag4 Ag3d 141(1) 5_665 . 7_555
Ag2`d Ag4 Ag3d 138(2) 5_665 . 8_555
Ag2`d Ag4 Ag4d 148(4) 5_665 . .
Ag2`d Ag4 Ag4d 110(2) 5_665 . 6_665
Ag2`d Ag4 Id 65.0(9) 5_665 . .
Ag3d Ag4 Ag3d 84(1) 3_555 . 7_555
Ag3d Ag4 Ag3d 105(2) 3_555 . 8_555
Ag3d Ag4 Ag4d 81(8) 3_555 . .
Ag3d Ag4 Ag4d 20.0(5) 3_555 . 6_665
Ag3d Ag4 Id 164(2) 3_555 . .
Ag3d Ag4 Ag3d 84(1) 7_555 . 3_555
Ag3d Ag4 Ag3d 24.7(9) 7_555 . 8_555
Ag3d Ag4 Ag4d 7(3) 7_555 . .
Ag3d Ag4 Ag4d 94(1) 7_555 . 6_665
Ag3d Ag4 Id 111(1) 7_555 . .
Ag3d Ag4 Ag3d 105(2) 8_555 . 3_555
Ag3d Ag4 Ag3d 24.7(9) 8_555 . 7_555
Ag3d Ag4 Ag4d 25(7) 8_555 . .
Ag3d Ag4 Ag4d 111(2) 8_555 . 6_665
Ag3d Ag4 Id 87(2) 8_555 . .
Ag4d Ag4 Ag4d 90(7) . . 6_665
Ag4d Ag4 Id 112(8) . . .
Ag4d Ag4 Ag4d 90(7) 6_665 . .
Ag4d Ag4 Id 145(2) 6_665 . .
Ag2' Ag4' Ag2' 97.5(8) . . 5_665
Ag2' Ag4' Ag3 95.4(9) . . 3_555
Ag2' Ag4' Ag3 133.9(6) . . 7_555
Ag2' Ag4' Ag3 115.1(5) . . 4_555
Ag2' Ag4' Ag3 122.6(8) . . 8_555
Ag2' Ag4' Ag3' 125.0(6) . . 3_545
Ag2' Ag4' Ag3' 110.9(5) . . 7_565
Ag2' Ag4' Ag4 115(2) . . .
Ag2' Ag4' Ag4 49(2) . . 6_665
Ag2' Ag4' S2 60.0(5) . . .
Ag2' Ag4' S2 125.5(7) . . 6_665
Ag2' Ag4' Ag2`d 1.8(4) . . .
Ag2' Ag4' Ag2`d 98.2(7) . . 5_665
Ag2' Ag4' Ag3d 95.0(3) . . 3_555
Ag2' Ag4' Ag3d 133.9(4) . . 7_555
Ag2' Ag4' Ag3d 115.4(3) . . 4_555
Ag2' Ag4' Ag3d 122.1(4) . . 8_555
Ag2' Ag4' Ag4d 125(1) . . .
Ag2' Ag4' Ag4d 66.9(8) . . 6_665
Ag2' Ag4' Ag2' 97.5(8) 5_665 . .
Ag2' Ag4' Ag3 122.6(8) 5_665 . 3_555
Ag2' Ag4' Ag3 115.1(5) 5_665 . 7_555
Ag2' Ag4' Ag3 133.9(6) 5_665 . 4_555
Ag2' Ag4' Ag3 95.4(9) 5_665 . 8_555
Ag2' Ag4' Ag3' 110.9(5) 5_665 . 3_545
Ag2' Ag4' Ag3' 125.0(6) 5_665 . 7_565
Ag2' Ag4' Ag4 49(2) 5_665 . .
Ag2' Ag4' Ag4 115(2) 5_665 . 6_665
Ag2' Ag4' S2 125.5(7) 5_665 . .
Ag2' Ag4' S2 60.0(5) 5_665 . 6_665
Ag2' Ag4' Ag2`d 98.2(7) 5_665 . .
Ag2' Ag4' Ag2`d 1.8(4) 5_665 . 5_665
Ag2' Ag4' Ag3d 122.1(4) 5_665 . 3_555
Ag2' Ag4' Ag3d 115.4(3) 5_665 . 7_555
Ag2' Ag4' Ag3d 133.9(4) 5_665 . 4_555
Ag2' Ag4' Ag3d 95.0(3) 5_665 . 8_555
Ag2' Ag4' Ag4d 66.9(8) 5_665 . .
Ag2' Ag4' Ag4d 125(1) 5_665 . 6_665
Ag3 Ag4' Ag3 93(1) 3_555 . 7_555
Ag3 Ag4' Ag3 29(1) 3_555 . 4_555
Ag3 Ag4' Ag3 123(2) 3_555 . 8_555
Ag3 Ag4' Ag3' 106(1) 3_555 . 3_545
Ag3 Ag4' Ag3' 17(1) 3_555 . 7_565
Ag3 Ag4' Ag4 148(2) 3_555 . .
Ag3 Ag4' Ag4 47(3) 3_555 . 6_665
Ag3 Ag4' S2 109.3(7) 3_555 . .
Ag3 Ag4' S2 67.1(6) 3_555 . 6_665
Ag3 Ag4' Ag2`d 96.3(8) 3_555 . .
Ag3 Ag4' Ag2`d 120.9(7) 3_555 . 5_665
Ag3 Ag4' Ag3d 1(1) 3_555 . 3_555
Ag3 Ag4' Ag3d 93(1) 3_555 . 7_555
Ag3 Ag4' Ag3d 30(1) 3_555 . 4_555
Ag3 Ag4' Ag3d 123(1) 3_555 . 8_555
Ag3 Ag4' Ag4d 138(2) 3_555 . .
Ag3 Ag4' Ag4d 28(1) 3_555 . 6_665
Ag3 Ag4' Ag3 93(1) 7_555 . 3_555
Ag3 Ag4' Ag3 64.2(7) 7_555 . 4_555
Ag3 Ag4' Ag3 29(1) 7_555 . 8_555
Ag3 Ag4' Ag3' 13.9(6) 7_555 . 3_545
Ag3 Ag4' Ag3' 77.0(7) 7_555 . 7_565
Ag3 Ag4' Ag4 72(3) 7_555 . .
Ag3 Ag4' Ag4 128(3) 7_555 . 6_665
Ag3 Ag4' S2 74.4(5) 7_555 . .
Ag3 Ag4' S2 99.6(6) 7_555 . 6_665
Ag3 Ag4' Ag2`d 132.3(4) 7_555 . .
Ag3 Ag4' Ag2`d 115.4(4) 7_555 . 5_665
Ag3 Ag4' Ag3d 94.2(8) 7_555 . 3_555
Ag3 Ag4' Ag3d 0.5(4) 7_555 . 7_555
Ag3 Ag4' Ag3d 63.8(6) 7_555 . 4_555
Ag3 Ag4' Ag3d 30.0(6) 7_555 . 8_555
Ag3 Ag4' Ag4d 52(1) 7_555 . .
Ag3 Ag4' Ag4d 112(1) 7_555 . 6_665
Ag3 Ag4' Ag3 29(1) 4_555 . 3_555
Ag3 Ag4' Ag3 64.2(7) 4_555 . 7_555
Ag3 Ag4' Ag3 93(1) 4_555 . 8_555
Ag3 Ag4' Ag3' 77.0(7) 4_555 . 3_545
Ag3 Ag4' Ag3' 13.9(6) 4_555 . 7_565
Ag3 Ag4' Ag4 128(3) 4_555 . .
Ag3 Ag4' Ag4 72(3) 4_555 . 6_665
Ag3 Ag4' S2 99.6(6) 4_555 . .
Ag3 Ag4' S2 74.4(5) 4_555 . 6_665
Ag3 Ag4' Ag2`d 115.4(4) 4_555 . .
Ag3 Ag4' Ag2`d 132.3(4) 4_555 . 5_665
Ag3 Ag4' Ag3d 30.0(6) 4_555 . 3_555
Ag3 Ag4' Ag3d 63.8(6) 4_555 . 7_555
Ag3 Ag4' Ag3d 0.5(4) 4_555 . 4_555
Ag3 Ag4' Ag3d 94.2(8) 4_555 . 8_555
Ag3 Ag4' Ag4d 112(1) 4_555 . .
Ag3 Ag4' Ag4d 52(1) 4_555 . 6_665
Ag3 Ag4' Ag3 123(2) 8_555 . 3_555
Ag3 Ag4' Ag3 29(1) 8_555 . 7_555
Ag3 Ag4' Ag3 93(1) 8_555 . 4_555
Ag3 Ag4' Ag3' 17(1) 8_555 . 3_545
Ag3 Ag4' Ag3' 106(1) 8_555 . 7_565
Ag3 Ag4' Ag4 47(3) 8_555 . .
Ag3 Ag4' Ag4 148(2) 8_555 . 6_665
Ag3 Ag4' S2 67.1(6) 8_555 . .
Ag3 Ag4' S2 109.3(7) 8_555 . 6_665
Ag3 Ag4' Ag2`d 120.9(7) 8_555 . .
Ag3 Ag4' Ag2`d 96.3(8) 8_555 . 5_665
Ag3 Ag4' Ag3d 123(1) 8_555 . 3_555
Ag3 Ag4' Ag3d 30(1) 8_555 . 7_555
Ag3 Ag4' Ag3d 93(1) 8_555 . 4_555
Ag3 Ag4' Ag3d 1(1) 8_555 . 8_555
Ag3 Ag4' Ag4d 28(1) 8_555 . .
Ag3 Ag4' Ag4d 138(2) 8_555 . 6_665
Ag3' Ag4' Ag3' 90.3(7) 3_545 . 7_565
Ag3' Ag4' Ag4 64(3) 3_545 . .
Ag3' Ag4' Ag4 134(2) 3_545 . 6_665
Ag3' Ag4' S2 65.1(5) 3_545 . .
Ag3' Ag4' S2 109.6(7) 3_545 . 6_665
Ag3' Ag4' Ag2`d 123.2(4) 3_545 . .
Ag3' Ag4' Ag2`d 111.7(4) 3_545 . 5_665
Ag3' Ag4' Ag3d 106.9(8) 3_545 . 3_555
Ag3' Ag4' Ag3d 14.3(3) 3_545 . 7_555
Ag3' Ag4' Ag3d 76.6(6) 3_545 . 4_555
Ag3' Ag4' Ag3d 18.1(4) 3_545 . 8_555
Ag3' Ag4' Ag4d 44.5(9) 3_545 . .
Ag3' Ag4' Ag4d 121(1) 3_545 . 6_665
Ag3' Ag4' Ag3' 90.3(7) 7_565 . 3_545
Ag3' Ag4' Ag4 134(2) 7_565 . .
Ag3' Ag4' Ag4 64(3) 7_565 . 6_665
Ag3' Ag4' S2 109.6(7) 7_565 . .
Ag3' Ag4' S2 65.1(5) 7_565 . 6_665
Ag3' Ag4' Ag2`d 111.7(4) 7_565 . .
Ag3' Ag4' Ag2`d 123.2(4) 7_565 . 5_665
Ag3' Ag4' Ag3d 18.1(4) 7_565 . 3_555
Ag3' Ag4' Ag3d 76.6(6) 7_565 . 7_555
Ag3' Ag4' Ag3d 14.3(3) 7_565 . 4_555
Ag3' Ag4' Ag3d 106.9(8) 7_565 . 8_555
Ag3' Ag4' Ag4d 121(1) 7_565 . .
Ag3' Ag4' Ag4d 44.5(9) 7_565 . 6_665
Ag4 Ag4' Ag4 160(4) . . 6_665
Ag4 Ag4' S2 94(1) . . .
Ag4 Ag4' S2 87(1) . . 6_665
Ag4 Ag4' Ag2`d 115(2) . . .
Ag4 Ag4' Ag2`d 50(2) . . 5_665
Ag4 Ag4' Ag3d 149(2) . . 3_555
Ag4 Ag4' Ag3d 72(3) . . 7_555
Ag4 Ag4' Ag3d 127(3) . . 4_555
Ag4 Ag4' Ag3d 46(2) . . 8_555
Ag4 Ag4' Ag4d 19(2) . . .
Ag4 Ag4' Ag4d 173(2) . . 6_665
Ag4 Ag4' Ag4 160(4) 6_665 . .
Ag4 Ag4' S2 87(1) 6_665 . .
Ag4 Ag4' S2 94(1) 6_665 . 6_665
Ag4 Ag4' Ag2`d 50(2) 6_665 . .
Ag4 Ag4' Ag2`d 115(2) 6_665 . 5_665
Ag4 Ag4' Ag3d 46(2) 6_665 . 3_555
Ag4 Ag4' Ag3d 127(3) 6_665 . 7_555
Ag4 Ag4' Ag3d 72(3) 6_665 . 4_555
Ag4 Ag4' Ag3d 149(2) 6_665 . 8_555
Ag4 Ag4' Ag4d 173(2) 6_665 . .
Ag4 Ag4' Ag4d 19(2) 6_665 . 6_665
S2 Ag4' S2 173(1) . . 6_665
S2 Ag4' Ag2`d 58.3(2) . . .
S2 Ag4' Ag2`d 127.2(5) . . 5_665
S2 Ag4' Ag3d 109.7(4) . . 3_555
S2 Ag4' Ag3d 74.4(4) . . 7_555
S2 Ag4' Ag3d 99.5(5) . . 4_555
S2 Ag4' Ag3d 66.9(2) . . 8_555
S2 Ag4' Ag4d 86.2(1) . . .
S2 Ag4' Ag4d 92.9(2) . . 6_665
S2 Ag4' S2 173(1) 6_665 . .
S2 Ag4' Ag2`d 127.2(5) 6_665 . .
S2 Ag4' Ag2`d 58.3(2) 6_665 . 5_665
S2 Ag4' Ag3d 66.9(2) 6_665 . 3_555
S2 Ag4' Ag3d 99.5(5) 6_665 . 7_555
S2 Ag4' Ag3d 74.4(4) 6_665 . 4_555
S2 Ag4' Ag3d 109.7(4) 6_665 . 8_555
S2 Ag4' Ag4d 92.9(2) 6_665 . .
S2 Ag4' Ag4d 86.2(1) 6_665 . 6_665
Ag2`d Ag4' Ag2`d 98.9(6) . . 5_665
Ag2`d Ag4' Ag3d 95.9(2) . . 3_555
Ag2`d Ag4' Ag3d 132.2(2) . . 7_555
Ag2`d Ag4' Ag3d 115.7(1) . . 4_555
Ag2`d Ag4' Ag3d 120.3(2) . . 8_555
Ag2`d Ag4' Ag4d 123.9(9) . . .
Ag2`d Ag4' Ag4d 67.9(7) . . 6_665
Ag2`d Ag4' Ag2`d 98.9(6) 5_665 . .
Ag2`d Ag4' Ag3d 120.3(2) 5_665 . 3_555
Ag2`d Ag4' Ag3d 115.7(1) 5_665 . 7_555
Ag2`d Ag4' Ag3d 132.2(2) 5_665 . 4_555
Ag2`d Ag4' Ag3d 95.9(2) 5_665 . 8_555
Ag2`d Ag4' Ag4d 67.9(7) 5_665 . .
Ag2`d Ag4' Ag4d 123.9(9) 5_665 . 6_665
Ag3d Ag4' Ag3d 93.7(7) 3_555 . 7_555
Ag3d Ag4' Ag3d 30.4(3) 3_555 . 4_555
Ag3d Ag4' Ag3d 124(1) 3_555 . 8_555
Ag3d Ag4' Ag4d 139(1) 3_555 . .
Ag3d Ag4' Ag4d 28.1(5) 3_555 . 6_665
Ag3d Ag4' Ag3d 93.7(7) 7_555 . 3_555
Ag3d Ag4' Ag3d 63.3(3) 7_555 . 4_555
Ag3d Ag4' Ag3d 30.4(3) 7_555 . 8_555
Ag3d Ag4' Ag4d 53(1) 7_555 . .
Ag3d Ag4' Ag4d 111(1) 7_555 . 6_665
Ag3d Ag4' Ag3d 30.4(3) 4_555 . 3_555
Ag3d Ag4' Ag3d 63.3(3) 4_555 . 7_555
Ag3d Ag4' Ag3d 93.7(7) 4_555 . 8_555
Ag3d Ag4' Ag4d 111(1) 4_555 . .
Ag3d Ag4' Ag4d 53(1) 4_555 . 6_665
Ag3d Ag4' Ag3d 124(1) 8_555 . 3_555
Ag3d Ag4' Ag3d 30.4(3) 8_555 . 7_555
Ag3d Ag4' Ag3d 93.7(7) 8_555 . 4_555
Ag3d Ag4' Ag4d 28.1(5) 8_555 . .
Ag3d Ag4' Ag4d 139(1) 8_555 . 6_665
Ag4d Ag4' Ag4d 164(2) . . 6_665
Ag4d Ag4' Ag4d 164(2) 6_665 . .
S1 Sb S2 94.80(4) 1_565 . 3_554
S1 Sb S2 94.80(4) 1_565 . 4_555
S2 Sb S2 95.48(5) 3_554 . 4_555
S2 Sb S2 95.48(5) 4_555 . 3_554
Ag1 Ag1d Ag2' 152(1) . . 3_545
Ag1 Ag1d Ag2'' 34(1) . . .
Ag1 Ag1d Ag3 83(1) . . 8_555
Ag1 Ag1d Ag3' 99(1) . . 3_545
Ag1 Ag1d I1 133(1) . . 7_455
Ag1 Ag1d I2 131(1) . . 3_545
Ag1 Ag1d S1 63(1) . . .
Ag1 Ag1d S2 62(1) . . .
Ag1 Ag1d Ag2`d 152(1) . . 3_545
Ag1 Ag1d Ag2``d 34(1) . . .
Ag1 Ag1d Ag3d 82(1) . . 8_555
Ag1 Ag1d Id 133(1) . . 7_455
Ag2' Ag1d Ag2'' 142.8(6) 3_545 . .
Ag2' Ag1d Ag3 119.7(7) 3_545 . 8_555
Ag2' Ag1d Ag3' 105.5(4) 3_545 . 3_545
Ag2' Ag1d I1 51.4(4) 3_545 . 7_455
Ag2' Ag1d I2 58.4(5) 3_545 . 3_545
Ag2' Ag1d S1 89.1(2) 3_545 . .
Ag2' Ag1d S2 145.3(2) 3_545 . .
Ag2' Ag1d Ag2`d 1.7(5) 3_545 . 3_545
Ag2' Ag1d Ag2``d 144.1(5) 3_545 . .
Ag2' Ag1d Ag3d 120.3(4) 3_545 . 8_555
Ag2' Ag1d Id 52.0(4) 3_545 . 7_455
Ag2'' Ag1d Ag3 95.0(7) . . 8_555
Ag2'' Ag1d Ag3' 105.5(6) . . 3_545
Ag2'' Ag1d I1 100.0(2) . . 7_455
Ag2'' Ag1d I2 158.7(4) . . 3_545
Ag2'' Ag1d S1 72.1(5) . . .
Ag2'' Ag1d S2 51.9(5) . . .
Ag2'' Ag1d Ag2`d 144.2(4) . . 3_545
Ag2'' Ag1d Ag2``d 1.9(5) . . .
Ag2'' Ag1d Ag3d 94.5(5) . . 8_555
Ag2'' Ag1d Id 99.5(2) . . 7_455
Ag3 Ag1d Ag3' 17.5(7) 8_555 . 3_545
Ag3 Ag1d I1 122.6(6) 8_555 . 7_455
Ag3 Ag1d I2 64.5(5) 8_555 . 3_545
Ag3 Ag1d S1 136.1(6) 8_555 . .
Ag3 Ag1d S2 49.3(4) 8_555 . .
Ag3 Ag1d Ag2`d 118.8(6) 8_555 . 3_545
Ag3 Ag1d Ag2``d 93.3(5) 8_555 . .
Ag3 Ag1d Ag3d 0.6(6) 8_555 . 8_555
Ag3 Ag1d Id 122.4(6) 8_555 . 7_455
Ag3' Ag1d I1 106.2(2) 3_545 . 7_455
Ag3' Ag1d I2 56.4(3) 3_545 . 3_545
Ag3' Ag1d S1 152.5(3) 3_545 . .
Ag3' Ag1d S2 54.7(3) 3_545 . .
Ag3' Ag1d Ag2`d 104.9(3) 3_545 . 3_545
Ag3' Ag1d Ag2``d 103.6(3) 3_545 . .
Ag3' Ag1d Ag3d 18.2(2) 3_545 . 8_555
Ag3' Ag1d Id 106.1(2) 3_545 . 7_455
I1 Ag1d I2 96.32(2) 7_455 . 3_545
I1 Ag1d S1 101.12(4) 7_455 . .
I1 Ag1d S2 102.93(4) 7_455 . .
I1 Ag1d Ag2`d 53.09(3) 7_455 . 3_545
I1 Ag1d Ag2``d 100.24(2) 7_455 . .
I1 Ag1d Ag3d 123.06(2) 7_455 . 8_555
I1 Ag1d Id 0.61(3) 7_455 . 7_455
I2 Ag1d S1 117.94(4) 3_545 . .
I2 Ag1d S2 111.08(3) 3_545 . .
I2 Ag1d Ag2`d 57.06(1) 3_545 . 3_545
I2 Ag1d Ag2``d 157.27(1) 3_545 . .
I2 Ag1d Ag3d 64.99(1) 3_545 . 8_555
I2 Ag1d Id 96.77(1) 3_545 . 7_455
S1 Ag1d S2 121.70(5) . . .
S1 Ag1d Ag2`d 89.05(3) . . 3_545
S1 Ag1d Ag2``d 73.96(4) . . .
S1 Ag1d Ag3d 135.62(4) . . 8_555
S1 Ag1d Id 101.26(4) . . 7_455
S2 Ag1d Ag2`d 146.12(3) . . 3_545
S2 Ag1d Ag2``d 49.95(3) . . .
S2 Ag1d Ag3d 49.00(3) . . 8_555
S2 Ag1d Id 102.37(3) . . 7_455
Ag2`d Ag1d Ag2``d 145.514 3_545 . .
Ag2`d Ag1d Ag3d 119.366 3_545 . 8_555
Ag2`d Ag1d Id 53.6994 3_545 . 7_455
Ag2``d Ag1d Ag3d 92.7937 . . 8_555
Ag2``d Ag1d Id 99.6975 . . 7_455
Ag3d Ag1d Id 122.879 8_555 . 7_455
Ag2 Ag2d Ag2' 17(*) . . .
Ag2 Ag2d Ag2'' 137(*) . . .
Ag2 Ag2d Ag4 31(1) . . 5_665
Ag2 Ag2d Ag4 31(1) . . 6_665
Ag2 Ag2d I2 104(*) . . .
Ag2 Ag2d I2 174(*) . . 5_565
Ag2 Ag2d S2 74(6) . . .
Ag2 Ag2d S2 74(6) . . 2_555
Ag2 Ag2d Ag2`d 17(*) . . .
Ag2 Ag2d Ag2``d 139(*) . . .
Ag2' Ag2d Ag2'' 153(1) . . .
Ag2' Ag2d Ag4 36.4(8) . . 5_665
Ag2' Ag2d Ag4 36.4(8) . . 6_665
Ag2' Ag2d I2 87.2(9) . . .
Ag2' Ag2d I2 169.5(9) . . 5_565
Ag2' Ag2d S2 82.7(4) . . .
Ag2' Ag2d S2 82.7(4) . . 2_555
Ag2' Ag2d Ag2`d 0.2(9) . . .
Ag2' Ag2d Ag2``d 155.1(9) . . .
Ag2'' Ag2d Ag4 126(1) . . 5_665
Ag2'' Ag2d Ag4 126(1) . . 6_665
Ag2'' Ag2d I2 119.7(9) . . .
Ag2'' Ag2d I2 37.4(9) . . 5_565
Ag2'' Ag2d S2 83.2(5) . . .
Ag2'' Ag2d S2 83.2(5) . . 2_555
Ag2'' Ag2d Ag2`d 153.3(9) . . .
Ag2'' Ag2d Ag2``d 2.0(9) . . .
Ag4 Ag2d Ag4 61.8(8) 5_665 . 6_665
Ag4 Ag2d I2 104.9(7) 5_665 . .
Ag4 Ag2d I2 147.7(6) 5_665 . 5_565
Ag4 Ag2d S2 100.5(6) 5_665 . .
Ag4 Ag2d S2 46.3(7) 5_665 . 2_555
Ag4 Ag2d Ag2`d 36.5(7) 5_665 . .
Ag4 Ag2d Ag2``d 127.2(7) 5_665 . .
Ag4 Ag2d Ag4 61.8(8) 6_665 . 5_665
Ag4 Ag2d I2 104.9(7) 6_665 . .
Ag4 Ag2d I2 147.7(6) 6_665 . 5_565
Ag4 Ag2d S2 46.3(7) 6_665 . .
Ag4 Ag2d S2 100.5(6) 6_665 . 2_555
Ag4 Ag2d Ag2`d 36.5(7) 6_665 . .
Ag4 Ag2d Ag2``d 127.2(7) 6_665 . .
I2 Ag2d I2 82.31(2) . . 5_565
I2 Ag2d S2 120.39(3) . . .
I2 Ag2d S2 120.39(3) . . 2_555
I2 Ag2d Ag2`d 86.98(1) . . .
I2 Ag2d Ag2``d 117.71(1) . . .
I2 Ag2d I2 82.31(2) 5_565 . .
I2 Ag2d S2 102.59(3) 5_565 . .
I2 Ag2d S2 102.59(3) 5_565 . 2_555
I2 Ag2d Ag2`d 169.29(1) 5_565 . .
I2 Ag2d Ag2``d 35.40(1) 5_565 . .
S2 Ag2d S2 116.24(4) . . 2_555
S2 Ag2d Ag2`d 82.84(3) . . .
S2 Ag2d Ag2``d 84.20(3) . . .
S2 Ag2d S2 116.24(4) 2_555 . .
S2 Ag2d Ag2`d 82.84(3) 2_555 . .
S2 Ag2d Ag2``d 84.20(3) 2_555 . .
Ag2`d Ag2d Ag2``d 155.309 . . .
Ag1 Ag2`d Ag1 68.20(6) 3_554 . 4_555
Ag1 Ag2`d Ag2 111(1) 3_554 . .
Ag1 Ag2`d Ag2' 73(*) 3_554 . .
Ag1 Ag2`d Ag2'' 119.1(5) 3_554 . .
Ag1 Ag2`d Ag4 144.0(6) 3_554 . .
Ag1 Ag2`d Ag4 74.3(9) 3_554 . 5_665
Ag1 Ag2`d Ag4 103.7(7) 3_554 . 2_555
Ag1 Ag2`d Ag4 122(1) 3_554 . 6_665
Ag1 Ag2`d Ag4' 136.26(7) 3_554 . .
Ag1 Ag2`d Ag4' 89.6(2) 3_554 . 5_665
Ag1 Ag2`d I1 59.24(5) 3_554 . 5_665
Ag1 Ag2`d I2 56.14(5) 3_554 . .
Ag1 Ag2`d S2 158.77(6) 3_554 . .
Ag1 Ag2`d S2 93.08(5) 3_554 . 2_555
Ag1 Ag2`d Ag1d 1.20(4) 3_554 . 3_554
Ag1 Ag2`d Ag1d 67.00(4) 3_554 . 4_555
Ag1 Ag2`d Ag2d 109.43(5) 3_554 . .
Ag1 Ag2`d Ag2``d 117.87(5) 3_554 . .
Ag1 Ag2`d Ag4d 71.20(5) 3_554 . 5_665
Ag1 Ag2`d Ag4d 121.22(5) 3_554 . 6_665
Ag1 Ag2`d Id 59.21(5) 3_554 . 5_665
Ag1 Ag2`d Ag1 68.20(6) 4_555 . 3_554
Ag1 Ag2`d Ag2 111(1) 4_555 . .
Ag1 Ag2`d Ag2' 73(*) 4_555 . .
Ag1 Ag2`d Ag2'' 119.1(5) 4_555 . .
Ag1 Ag2`d Ag4 103.7(7) 4_555 . .
Ag1 Ag2`d Ag4 122(1) 4_555 . 5_665
Ag1 Ag2`d Ag4 144.0(6) 4_555 . 2_555
Ag1 Ag2`d Ag4 74.3(9) 4_555 . 6_665
Ag1 Ag2`d Ag4' 89.6(2) 4_555 . .
Ag1 Ag2`d Ag4' 136.26(7) 4_555 . 5_665
Ag1 Ag2`d I1 59.24(5) 4_555 . 5_665
Ag1 Ag2`d I2 56.14(5) 4_555 . .
Ag1 Ag2`d S2 93.08(5) 4_555 . .
Ag1 Ag2`d S2 158.77(6) 4_555 . 2_555
Ag1 Ag2`d Ag1d 67.00(4) 4_555 . 3_554
Ag1 Ag2`d Ag1d 1.20(4) 4_555 . 4_555
Ag1 Ag2`d Ag2d 109.43(5) 4_555 . .
Ag1 Ag2`d Ag2``d 117.87(5) 4_555 . .
Ag1 Ag2`d Ag4d 121.22(5) 4_555 . 5_665
Ag1 Ag2`d Ag4d 71.20(5) 4_555 . 6_665
Ag1 Ag2`d Id 59.21(5) 4_555 . 5_665
Ag2 Ag2`d Ag2' 175(*) . . .
Ag2 Ag2`d Ag2'' 10(2) . . .
Ag2 Ag2`d Ag4 105(1) . . .
Ag2 Ag2`d Ag4 123(1) . . 5_665
Ag2 Ag2`d Ag4 105(1) . . 2_555
Ag2 Ag2`d Ag4 123(1) . . 6_665
Ag2 Ag2`d Ag4' 112(1) . . .
Ag2 Ag2`d Ag4' 112(1) . . 5_665
Ag2 Ag2`d I1 167(1) . . 5_665
Ag2 Ag2`d I2 68(1) . . .
Ag2 Ag2`d S2 65.3(7) . . .
Ag2 Ag2`d S2 65.3(7) . . 2_555
Ag2 Ag2`d Ag1d 111(1) . . 3_554
Ag2 Ag2`d Ag1d 111(1) . . 4_555
Ag2 Ag2`d Ag2d 2(1) . . .
Ag2 Ag2`d Ag2``d 9(1) . . .
Ag2 Ag2`d Ag4d 122.4(6) . . 5_665
Ag2 Ag2`d Ag4d 122.4(6) . . 6_665
Ag2 Ag2`d Id 167(1) . . 5_665
Ag2' Ag2`d Ag2'' 165(*) . . .
Ag2' Ag2`d Ag4 71(*) . . .
Ag2' Ag2`d Ag4 54(6) . . 5_665
Ag2' Ag2`d Ag4 71(*) . . 2_555
Ag2' Ag2`d Ag4 54(6) . . 6_665
Ag2' Ag2`d Ag4' 64(8) . . .
Ag2' Ag2`d Ag4' 64(8) . . 5_665
Ag2' Ag2`d I1 18(*) . . 5_665
Ag2' Ag2`d I2 117(*) . . .
Ag2' Ag2`d S2 112(6) . . .
Ag2' Ag2`d S2 112(6) . . 2_555
Ag2' Ag2`d Ag1d 73(*) . . 3_554
Ag2' Ag2`d Ag1d 73(*) . . 4_555
Ag2' Ag2`d Ag2d 177(*) . . .
Ag2' Ag2`d Ag2``d 166(*) . . .
Ag2' Ag2`d Ag4d 55(5) . . 5_665
Ag2' Ag2`d Ag4d 55(5) . . 6_665
Ag2' Ag2`d Id 18(*) . . 5_665
Ag2'' Ag2`d Ag4 95.8(8) . . .
Ag2'' Ag2`d Ag4 117(1) . . 5_665
Ag2'' Ag2`d Ag4 95.8(8) . . 2_555
Ag2'' Ag2`d Ag4 117(1) . . 6_665
Ag2'' Ag2`d Ag4' 104.5(4) . . .
Ag2'' Ag2`d Ag4' 104.5(4) . . 5_665
Ag2'' Ag2`d I1 177.9(6) . . 5_665
Ag2'' Ag2`d I2 78.3(6) . . .
Ag2'' Ag2`d S2 60.4(3) . . .
Ag2'' Ag2`d S2 60.4(3) . . 2_555
Ag2'' Ag2`d Ag1d 119.6(5) . . 3_554
Ag2'' Ag2`d Ag1d 119.6(5) . . 4_555
Ag2'' Ag2`d Ag2d 12.3(6) . . .
Ag2'' Ag2`d Ag2``d 1.7(6) . . .
Ag2'' Ag2`d Ag4d 117.2(3) . . 5_665
Ag2'' Ag2`d Ag4d 117.2(3) . . 6_665
Ag2'' Ag2`d Id 177.8(6) . . 5_665
Ag4 Ag2`d Ag4 82.4(9) . . 5_665
Ag4 Ag2`d Ag4 61.5(9) . . 2_555
Ag4 Ag2`d Ag4 31(1) . . 6_665
Ag4 Ag2`d Ag4' 14.1(7) . . .
Ag4 Ag2`d Ag4' 72.2(6) . . 5_665
Ag4 Ag2`d I1 86.0(6) . . 5_665
Ag4 Ag2`d I2 148.9(6) . . .
Ag4 Ag2`d S2 47.8(5) . . .
Ag4 Ag2`d S2 97.4(7) . . 2_555
Ag4 Ag2`d Ag1d 143.8(6) . . 3_554
Ag4 Ag2`d Ag1d 104.6(7) . . 4_555
Ag4 Ag2`d Ag2d 106.3(6) . . .
Ag4 Ag2`d Ag2``d 97.2(6) . . .
Ag4 Ag2`d Ag4d 85.9(5) . . 5_665
Ag4 Ag2`d Ag4d 33.1(7) . . 6_665
Ag4 Ag2`d Id 86.1(6) . . 5_665
Ag4 Ag2`d Ag4 82.4(9) 5_665 . .
Ag4 Ag2`d Ag4 31(1) 5_665 . 2_555
Ag4 Ag2`d Ag4 91.0(9) 5_665 . 6_665
Ag4 Ag2`d Ag4' 88.3(7) 5_665 . .
Ag4 Ag2`d Ag4' 17(1) 5_665 . 5_665
Ag4 Ag2`d I1 64(1) 5_665 . 5_665
Ag4 Ag2`d I2 127.6(8) 5_665 . .
Ag4 Ag2`d S2 126.0(9) 5_665 . .
Ag4 Ag2`d S2 58.0(9) 5_665 . 2_555
Ag4 Ag2`d Ag1d 75.1(9) 5_665 . 3_554
Ag4 Ag2`d Ag1d 121(1) 5_665 . 4_555
Ag4 Ag2`d Ag2d 124.3(9) 5_665 . .
Ag4 Ag2`d Ag2``d 118(1) 5_665 . .
Ag4 Ag2`d Ag4d 3.5(7) 5_665 . 5_665
Ag4 Ag2`d Ag4d 94.1(7) 5_665 . 6_665
Ag4 Ag2`d Id 64(1) 5_665 . 5_665
Ag4 Ag2`d Ag4 61.5(9) 2_555 . .
Ag4 Ag2`d Ag4 31(1) 2_555 . 5_665
Ag4 Ag2`d Ag4 82.4(9) 2_555 . 6_665
Ag4 Ag2`d Ag4' 72.2(6) 2_555 . .
Ag4 Ag2`d Ag4' 14.1(7) 2_555 . 5_665
Ag4 Ag2`d I1 86.0(6) 2_555 . 5_665
Ag4 Ag2`d I2 148.9(6) 2_555 . .
Ag4 Ag2`d S2 97.4(7) 2_555 . .
Ag4 Ag2`d S2 47.8(5) 2_555 . 2_555
Ag4 Ag2`d Ag1d 104.6(7) 2_555 . 3_554
Ag4 Ag2`d Ag1d 143.8(6) 2_555 . 4_555
Ag4 Ag2`d Ag2d 106.3(6) 2_555 . .
Ag4 Ag2`d Ag2``d 97.2(6) 2_555 . .
Ag4 Ag2`d Ag4d 33.1(7) 2_555 . 5_665
Ag4 Ag2`d Ag4d 85.9(5) 2_555 . 6_665
Ag4 Ag2`d Id 86.1(6) 2_555 . 5_665
Ag4 Ag2`d Ag4 31(1) 6_665 . .
Ag4 Ag2`d Ag4 91.0(9) 6_665 . 5_665
Ag4 Ag2`d Ag4 82.4(9) 6_665 . 2_555
Ag4 Ag2`d Ag4' 17(1) 6_665 . .
Ag4 Ag2`d Ag4' 88.3(7) 6_665 . 5_665
Ag4 Ag2`d I1 64(1) 6_665 . 5_665
Ag4 Ag2`d I2 127.6(8) 6_665 . .
Ag4 Ag2`d S2 58.0(9) 6_665 . .
Ag4 Ag2`d S2 126.0(9) 6_665 . 2_555
Ag4 Ag2`d Ag1d 121(1) 6_665 . 3_554
Ag4 Ag2`d Ag1d 75.1(9) 6_665 . 4_555
Ag4 Ag2`d Ag2d 124.3(9) 6_665 . .
Ag4 Ag2`d Ag2``d 118(1) 6_665 . .
Ag4 Ag2`d Ag4d 94.1(7) 6_665 . 5_665
Ag4 Ag2`d Ag4d 3.5(7) 6_665 . 6_665
Ag4 Ag2`d Id 64(1) 6_665 . 5_665
Ag4' Ag2`d Ag4' 81.1(4) . . 5_665
Ag4' Ag2`d I1 77.03(6) . . 5_665
Ag4' Ag2`d I2 138.9(3) . . .
Ag4' Ag2`d S2 49.1(2) . . .
Ag4' Ag2`d S2 111.3(2) . . 2_555
Ag4' Ag2`d Ag1d 135.72(4) . . 3_554
Ag4' Ag2`d Ag1d 90.6(2) . . 4_555
Ag4' Ag2`d Ag2d 113.5(1) . . .
Ag4' Ag2`d Ag2``d 105.77(7) . . .
Ag4' Ag2`d Ag4d 91.7(3) . . 5_665
Ag4' Ag2`d Ag4d 19.0(2) . . 6_665
Ag4' Ag2`d Id 77.07(6) . . 5_665
Ag4' Ag2`d Ag4' 81.1(4) 5_665 . .
Ag4' Ag2`d I1 77.03(6) 5_665 . 5_665
Ag4' Ag2`d I2 138.9(3) 5_665 . .
Ag4' Ag2`d S2 111.3(2) 5_665 . .
Ag4' Ag2`d S2 49.1(2) 5_665 . 2_555
Ag4' Ag2`d Ag1d 90.6(2) 5_665 . 3_554
Ag4' Ag2`d Ag1d 135.72(4) 5_665 . 4_555
Ag4' Ag2`d Ag2d 113.5(1) 5_665 . .
Ag4' Ag2`d Ag2``d 105.77(7) 5_665 . .
Ag4' Ag2`d Ag4d 19.0(2) 5_665 . 5_665
Ag4' Ag2`d Ag4d 91.7(3) 5_665 . 6_665
Ag4' Ag2`d Id 77.07(6) 5_665 . 5_665
I1 Ag2`d I2 99.57(3) 5_665 . .
I1 Ag2`d S2 120.54(3) 5_665 . .
I1 Ag2`d S2 120.54(3) 5_665 . 2_555
I1 Ag2`d Ag1d 58.75(2) 5_665 . 3_554
I1 Ag2`d Ag1d 58.75(2) 5_665 . 4_555
I1 Ag2`d Ag2d 165.55(3) 5_665 . .
I1 Ag2`d Ag2``d 176.23(3) 5_665 . .
I1 Ag2`d Ag4d 63.96(2) 5_665 . 5_665
I1 Ag2`d Ag4d 63.96(2) 5_665 . 6_665
I1 Ag2`d Id 0 5_665 . 5_665
I2 Ag2`d S2 105.57(3) . . .
I2 Ag2`d S2 105.57(3) . . 2_555
I2 Ag2`d Ag1d 55.62(1) . . 3_554
I2 Ag2`d Ag1d 55.62(1) . . 4_555
I2 Ag2`d Ag2d 65.98(1) . . .
I2 Ag2`d Ag2``d 76.66(1) . . .
I2 Ag2`d Ag4d 124.14(1) . . 5_665
I2 Ag2`d Ag4d 124.14(1) . . 6_665
I2 Ag2`d Id 99.52(1) . . 5_665
S2 Ag2`d S2 103.14(4) . . 2_555
S2 Ag2`d Ag1d 157.73(3) . . 3_554
S2 Ag2`d Ag1d 94.26(3) . . 4_555
S2 Ag2`d Ag2d 66.25(3) . . .
S2 Ag2`d Ag2``d 61.09(3) . . .
S2 Ag2`d Ag4d 129.28(3) . . 5_665
S2 Ag2`d Ag4d 57.21(3) . . 6_665
S2 Ag2`d Id 120.56(3) . . 5_665
S2 Ag2`d S2 103.14(4) 2_555 . .
S2 Ag2`d Ag1d 94.26(3) 2_555 . 3_554
S2 Ag2`d Ag1d 157.73(3) 2_555 . 4_555
S2 Ag2`d Ag2d 66.25(3) 2_555 . .
S2 Ag2`d Ag2``d 61.09(3) 2_555 . .
S2 Ag2`d Ag4d 57.21(3) 2_555 . 5_665
S2 Ag2`d Ag4d 129.28(3) 2_555 . 6_665
S2 Ag2`d Id 120.56(3) 2_555 . 5_665
Ag1d Ag2`d Ag1d 65.8046 3_554 . 4_555
Ag1d Ag2`d Ag2d 109.73 3_554 . .
Ag1d Ag2`d Ag2``d 118.308 3_554 . .
Ag1d Ag2`d Ag4d 72.0581 3_554 . 5_665
Ag1d Ag2`d Ag4d 120.429 3_554 . 6_665
Ag1d Ag2`d Id 58.715 3_554 . 5_665
Ag1d Ag2`d Ag1d 65.8046 4_555 . 3_554
Ag1d Ag2`d Ag2d 109.73 4_555 . .
Ag1d Ag2`d Ag2``d 118.308 4_555 . .
Ag1d Ag2`d Ag4d 120.429 4_555 . 5_665
Ag1d Ag2`d Ag4d 72.0581 4_555 . 6_665
Ag1d Ag2`d Id 58.715 4_555 . 5_665
Ag2d Ag2`d Ag2``d 10.6801 . . .
Ag2d Ag2`d Ag4d 123.274 . . 5_665
Ag2d Ag2`d Ag4d 123.274 . . 6_665
Ag2d Ag2`d Id 165.502 . . 5_665
Ag2``d Ag2`d Ag4d 118.071 . . 5_665
Ag2``d Ag2`d Ag4d 118.071 . . 6_665
Ag2``d Ag2`d Id 176.182 . . 5_665
Ag4d Ag2`d Ag4d 97.1346 5_665 . 6_665
Ag4d Ag2`d Id 63.9892 5_665 . 5_665
Ag4d Ag2`d Ag4d 97.1346 6_665 . 5_665
Ag4d Ag2`d Id 63.9892 6_665 . 5_665
Ag1 Ag2``d Ag1 75.41(7) . . 2_555
Ag1 Ag2``d Ag2 117(1) . . .
Ag1 Ag2``d Ag2' 109.4(4) . . .
Ag1 Ag2``d Ag2'' 49(3) . . .
Ag1 Ag2``d I2 142.09(5) . . .
Ag1 Ag2``d I2 97.31(6) . . 5_565
Ag1 Ag2``d S2 50.18(6) . . .
Ag1 Ag2``d S2 110.55(6) . . 2_555
Ag1 Ag2``d Ag1d 1.55(5) . . .
Ag1 Ag2``d Ag1d 76.68(5) . . 2_555
Ag1 Ag2``d Ag2d 120.18(5) . . .
Ag1 Ag2``d Ag2`d 109.86(5) . . .
Ag1 Ag2``d Ag1 75.41(7) 2_555 . .
Ag1 Ag2``d Ag2 117(1) 2_555 . .
Ag1 Ag2``d Ag2' 109.4(4) 2_555 . .
Ag1 Ag2``d Ag2'' 49(3) 2_555 . .
Ag1 Ag2``d I2 142.09(5) 2_555 . .
Ag1 Ag2``d I2 97.31(6) 2_555 . 5_565
Ag1 Ag2``d S2 110.55(6) 2_555 . .
Ag1 Ag2``d S2 50.18(6) 2_555 . 2_555
Ag1 Ag2``d Ag1d 76.68(5) 2_555 . .
Ag1 Ag2``d Ag1d 1.55(5) 2_555 . 2_555
Ag1 Ag2``d Ag2d 120.18(5) 2_555 . .
Ag1 Ag2``d Ag2`d 109.86(5) 2_555 . .
Ag2 Ag2``d Ag2' 10(2) . . .
Ag2 Ag2``d Ag2'' 159(6) . . .
Ag2 Ag2``d I2 51(1) . . .
Ag2 Ag2``d I2 136(1) . . 5_565
Ag2 Ag2``d S2 69.4(7) . . .
Ag2 Ag2``d S2 69.4(7) . . 2_555
Ag2 Ag2``d Ag1d 117(1) . . .
Ag2 Ag2``d Ag1d 117(1) . . 2_555
Ag2 Ag2``d Ag2d 5(1) . . .
Ag2 Ag2``d Ag2`d 9(1) . . .
Ag2' Ag2``d Ag2'' 149(6) . . .
Ag2' Ag2``d I2 60.9(6) . . .
Ag2' Ag2``d I2 145.9(6) . . 5_565
Ag2' Ag2``d S2 64.7(3) . . .
Ag2' Ag2``d S2 64.7(3) . . 2_555
Ag2' Ag2``d Ag1d 109.9(4) . . .
Ag2' Ag2``d Ag1d 109.9(4) . . 2_555
Ag2' Ag2``d Ag2d 14.6(6) . . .
Ag2' Ag2``d Ag2`d 0.6(6) . . .
Ag2'' Ag2``d I2 150(6) . . .
Ag2'' Ag2``d I2 65(6) . . 5_565
Ag2'' Ag2``d S2 99(3) . . .
Ag2'' Ag2``d S2 99(3) . . 2_555
Ag2'' Ag2``d Ag1d 49(3) . . .
Ag2'' Ag2``d Ag1d 49(3) . . 2_555
Ag2'' Ag2``d Ag2d 163(6) . . .
Ag2'' Ag2``d Ag2`d 149(6) . . .
I2 Ag2``d I2 85.00(2) . . 5_565
I2 Ag2``d S2 98.11(3) . . .
I2 Ag2``d S2 98.11(3) . . 2_555
I2 Ag2``d Ag1d 140.925 . . .
I2 Ag2``d Ag1d 140.925 . . 2_555
I2 Ag2``d Ag2d 46.31(1) . . .
I2 Ag2``d Ag2`d 60.32(1) . . .
I2 Ag2``d I2 85.00(2) 5_565 . .
I2 Ag2``d S2 125.35(3) 5_565 . .
I2 Ag2``d S2 125.35(3) 5_565 . 2_555
I2 Ag2``d Ag1d 96.30(1) 5_565 . .
I2 Ag2``d Ag1d 96.30(1) 5_565 . 2_555
I2 Ag2``d Ag2d 131.30(1) 5_565 . .
I2 Ag2``d Ag2`d 145.32(1) 5_565 . .
S2 Ag2``d S2 108.29(4) . . 2_555
S2 Ag2``d Ag1d 49.96(3) . . .
S2 Ag2``d Ag1d 112.10(3) . . 2_555
S2 Ag2``d Ag2d 71.73(3) . . .
S2 Ag2``d Ag2`d 64.91(3) . . .
S2 Ag2``d S2 108.29(4) 2_555 . .
S2 Ag2``d Ag1d 112.10(3) 2_555 . .
S2 Ag2``d Ag1d 49.96(3) 2_555 . 2_555
S2 Ag2``d Ag2d 71.73(3) 2_555 . .
S2 Ag2``d Ag2`d 64.91(3) 2_555 . .
Ag1d Ag2``d Ag1d 77.9414 . . 2_555
Ag1d Ag2``d Ag2d 120.381 . . .
Ag1d Ag2``d Ag2`d 110.349 . . .
Ag1d Ag2``d Ag1d 77.9414 2_555 . .
Ag1d Ag2``d Ag2d 120.381 2_555 . .
Ag1d Ag2``d Ag2`d 110.349 2_555 . .
Ag2d Ag2``d Ag2`d 14.0111 . . .
Ag1 Ag3d Ag3 107(*) 8_454 . .
Ag1 Ag3d Ag3 107.6(6) 8_454 . 2_555
Ag1 Ag3d Ag3' 91(1) 8_454 . 5_565
Ag1 Ag3d Ag4 103.7(5) 8_454 . 3_544
Ag1 Ag3d Ag4 123.1(4) 8_454 . 7_455
Ag1 Ag3d Ag4 109(1) 8_454 . 8_454
Ag1 Ag3d Ag4' 108.5(3) 8_454 . 3_544
Ag1 Ag3d Ag4' 121.93(8) 8_454 . 7_455
Ag1 Ag3d I1 70.27(6) 8_454 . 7_454
Ag1 Ag3d I2 56.78(5) 8_454 . 5_565
Ag1 Ag3d S1 141.35(6) 8_454 . .
Ag1 Ag3d S2 51.18(6) 8_454 . 8_454
Ag1 Ag3d Ag1d 2.73(5) 8_454 . 8_454
Ag1 Ag3d Ag3d 107.56(5) 8_454 . 2_555
Ag1 Ag3d Ag4d 107.96(5) 8_454 . 3_544
Ag1 Ag3d Ag4d 122.51(5) 8_454 . 7_455
Ag1 Ag3d Ag4d 113.12(5) 8_454 . 8_454
Ag1 Ag3d Id 69.76(5) 8_454 . 7_454
Ag3 Ag3d Ag3 18(*) . . 2_555
Ag3 Ag3d Ag3' 26(*) . . 5_565
Ag3 Ag3d Ag4 129(*) . . 3_544
Ag3 Ag3d Ag4 33(*) . . 7_455
Ag3 Ag3d Ag4 144(*) . . 8_454
Ag3 Ag3d Ag4' 133(*) . . 3_544
Ag3 Ag3d Ag4' 48(*) . . 7_455
Ag3 Ag3d I1 137(*) . . 7_454
Ag3 Ag3d I2 60(*) . . 5_565
Ag3 Ag3d S1 55(*) . . .
Ag3 Ag3d S2 124(*) . . 8_454
Ag3 Ag3d Ag1d 104(*) . . 8_454
Ag3 Ag3d Ag3d 18(*) . . 2_555
Ag3 Ag3d Ag4d 123(*) . . 3_544
Ag3 Ag3d Ag4d 33(*) . . 7_455
Ag3 Ag3d Ag4d 139(*) . . 8_454
Ag3 Ag3d Id 137(*) . . 7_454
Ag3 Ag3d Ag3 18(*) 2_555 . .
Ag3 Ag3d Ag3' 17(1) 2_555 . 5_565
Ag3 Ag3d Ag4 113(1) 2_555 . 3_544
Ag3 Ag3d Ag4 19.5(9) 2_555 . 7_455
Ag3 Ag3d Ag4 136(2) 2_555 . 8_454
Ag3 Ag3d Ag4' 118.2(8) 2_555 . 3_544
Ag3 Ag3d Ag4' 31.9(6) 2_555 . 7_455
Ag3 Ag3d I1 154.8(6) 2_555 . 7_454
Ag3 Ag3d I2 72.4(6) 2_555 . 5_565
Ag3 Ag3d S1 66.1(6) 2_555 . .
Ag3 Ag3d S2 109.8(6) 2_555 . 8_454
Ag3 Ag3d Ag1d 104.9(6) 2_555 . 8_454
Ag3 Ag3d Ag3d 0.3(6) 2_555 . 2_555
Ag3 Ag3d Ag4d 107.1(6) 2_555 . 3_544
Ag3 Ag3d Ag4d 19.4(6) 2_555 . 7_455
Ag3 Ag3d Ag4d 130.4(6) 2_555 . 8_454
Ag3 Ag3d Id 154.5(6) 2_555 . 7_454
Ag3' Ag3d Ag4 117(1) 5_565 . 3_544
Ag3' Ag3d Ag4 34(1) 5_565 . 7_455
Ag3' Ag3d Ag4 147(2) 5_565 . 8_454
Ag3' Ag3d Ag4' 124(1) 5_565 . 3_544
Ag3' Ag3d Ag4' 41(1) 5_565 . 7_455
Ag3' Ag3d I1 150(1) 5_565 . 7_454
Ag3' Ag3d I2 63(1) 5_565 . 5_565
Ag3' Ag3d S1 80(1) 5_565 . .
Ag3' Ag3d S2 98(1) 5_565 . 8_454
Ag3' Ag3d Ag1d 88(1) 5_565 . 8_454
Ag3' Ag3d Ag3d 17(1) 5_565 . 2_555
Ag3' Ag3d Ag4d 111(1) 5_565 . 3_544
Ag3' Ag3d Ag4d 33(1) 5_565 . 7_455
Ag3' Ag3d Ag4d 141(1) 5_565 . 8_454
Ag3' Ag3d Id 149(1) 5_565 . 7_454
Ag4 Ag3d Ag4 96(1) 3_544 . 7_455
Ag4 Ag3d Ag4 35(1) 3_544 . 8_454
Ag4 Ag3d Ag4' 9.7(5) 3_544 . 3_544
Ag4 Ag3d Ag4' 81.6(8) 3_544 . 7_455
Ag4 Ag3d I1 91.2(8) 3_544 . 7_454
Ag4 Ag3d I2 159.7(3) 3_544 . 5_565
Ag4 Ag3d S1 113.9(4) 3_544 . .
Ag4 Ag3d S2 55.3(3) 3_544 . 8_454
Ag4 Ag3d Ag1d 105.7(4) 3_544 . 8_454
Ag4 Ag3d Ag3d 112.9(8) 3_544 . 2_555
Ag4 Ag3d Ag4d 6.4(8) 3_544 . 3_544
Ag4 Ag3d Ag4d 96.1(8) 3_544 . 7_455
Ag4 Ag3d Ag4d 30.7(5) 3_544 . 8_454
Ag4 Ag3d Id 91.7(8) 3_544 . 7_454
Ag4 Ag3d Ag4 96(1) 7_455 . 3_544
Ag4 Ag3d Ag4 117(2) 7_455 . 8_454
Ag4 Ag3d Ag4' 100.0(9) 7_455 . 3_544
Ag4 Ag3d Ag4' 15.7(7) 7_455 . 7_455
Ag4 Ag3d I1 162.1(3) 7_455 . 7_454
Ag4 Ag3d I2 91.5(8) 7_455 . 5_565
Ag4 Ag3d S1 62.7(3) 7_455 . .
Ag4 Ag3d S2 109.0(4) 7_455 . 8_454
Ag4 Ag3d Ag1d 120.7(4) 7_455 . 8_454
Ag4 Ag3d Ag3d 19.3(7) 7_455 . 2_555
Ag4 Ag3d Ag4d 90.0(8) 7_455 . 3_544
Ag4 Ag3d Ag4d 0.8(3) 7_455 . 7_455
Ag4 Ag3d Ag4d 111.0(7) 7_455 . 8_454
Ag4 Ag3d Id 162.2(3) 7_455 . 7_454
Ag4 Ag3d Ag4 35(1) 8_454 . 3_544
Ag4 Ag3d Ag4 117(2) 8_454 . 7_455
Ag4 Ag3d Ag4' 26(1) 8_454 . 3_544
Ag4 Ag3d Ag4' 106(2) 8_454 . 7_455
Ag4 Ag3d I1 63(2) 8_454 . 7_454
Ag4 Ag3d I2 150(2) 8_454 . 5_565
Ag4 Ag3d S1 97.1(6) 8_454 . .
Ag4 Ag3d S2 77.4(6) 8_454 . 8_454
Ag4 Ag3d Ag1d 112(1) 8_454 . 8_454
Ag4 Ag3d Ag3d 136(2) 8_454 . 2_555
Ag4 Ag3d Ag4d 39(1) 8_454 . 3_544
Ag4 Ag3d Ag4d 117(2) 8_454 . 7_455
Ag4 Ag3d Ag4d 6(2) 8_454 . 8_454
Ag4 Ag3d Id 64(2) 8_454 . 7_454
Ag4' Ag3d Ag4' 86.3(5) 3_544 . 7_455
Ag4' Ag3d I1 85.1(5) 3_544 . 7_454
Ag4' Ag3d I2 165.0(3) 3_544 . 5_565
Ag4' Ag3d S1 107.5(2) 3_544 . .
Ag4' Ag3d S2 62.76(8) 3_544 . 8_454
Ag4' Ag3d Ag1d 110.7(3) 3_544 . 8_454
Ag4' Ag3d Ag3d 117.9(5) 3_544 . 2_555
Ag4' Ag3d Ag4d 13.0(4) 3_544 . 3_544
Ag4' Ag3d Ag4d 99.9(5) 3_544 . 7_455
Ag4' Ag3d Ag4d 21.1(3) 3_544 . 8_454
Ag4' Ag3d Id 85.6(5) 3_544 . 7_454
Ag4' Ag3d Ag4' 86.3(5) 7_455 . 3_544
Ag4' Ag3d I1 167.0(1) 7_455 . 7_454
Ag4' Ag3d I2 103.7(2) 7_455 . 5_565
Ag4' Ag3d S1 73.99(6) 7_455 . .
Ag4' Ag3d S2 96.02(9) 7_455 . 8_454
Ag4' Ag3d Ag1d 120.11(6) 7_455 . 8_454
Ag4' Ag3d Ag3d 31.7(2) 7_455 . 2_555
Ag4' Ag3d Ag4d 75.3(2) 7_455 . 3_544
Ag4' Ag3d Ag4d 15.2(2) 7_455 . 7_455
Ag4' Ag3d Ag4d 100.1(2) 7_455 . 8_454
Ag4' Ag3d Id 167.6(1) 7_455 . 7_454
I1 Ag3d I2 86.81(3) 7_454 . 5_565
I1 Ag3d S1 99.38(3) 7_454 . .
I1 Ag3d S2 88.69(4) 7_454 . 8_454
I1 Ag3d Ag1d 72.25(2) 7_454 . 8_454
I1 Ag3d Ag3d 155.17(3) 7_454 . 2_555
I1 Ag3d Ag4d 97.12(3) 7_454 . 3_544
I1 Ag3d Ag4d 162.81(2) 7_454 . 7_455
I1 Ag3d Ag4d 69.02(3) 7_454 . 8_454
I1 Ag3d Id 0.60(3) 7_454 . 7_454
I2 Ag3d S1 86.26(4) 5_565 . .
I2 Ag3d S2 104.50(3) 5_565 . 8_454
I2 Ag3d Ag1d 54.60(1) 5_565 . 8_454
I2 Ag3d Ag3d 72.6158 5_565 . 2_555
I2 Ag3d Ag4d 161.96(1) 5_565 . 3_544
I2 Ag3d Ag4d 91.5362 5_565 . 7_455
I2 Ag3d Ag4d 155.78 5_565 . 8_454
I2 Ag3d Id 86.2511 5_565 . 7_454
S1 Ag3d S2 166.98(5) . . 8_454
S1 Ag3d Ag1d 139.77(4) . . 8_454
S1 Ag3d Ag3d 66.28(2) . . 2_555
S1 Ag3d Ag4d 110.28(4) . . 3_544
S1 Ag3d Ag4d 63.44(2) . . 7_455
S1 Ag3d Ag4d 95.96(3) . . 8_454
S1 Ag3d Id 99.57(2) . . 7_454
S2 Ag3d Ag1d 52.54(3) 8_454 . 8_454
S2 Ag3d Ag3d 109.49(3) 8_454 . 2_555
S2 Ag3d Ag4d 58.20(3) 8_454 . 3_544
S2 Ag3d Ag4d 108.26(3) 8_454 . 7_455
S2 Ag3d Ag4d 77.30(3) 8_454 . 8_454
S2 Ag3d Id 88.60(3) 8_454 . 7_454
Ag1d Ag3d Ag3d 104.95 8_454 . 2_555
Ag1d Ag3d Ag4d 109.795 8_454 . 3_544
Ag1d Ag3d Ag4d 120.156 8_454 . 7_455
Ag1d Ag3d Ag4d 115.796 8_454 . 8_454
Ag1d Ag3d Id 71.7332 8_454 . 7_454
Ag3d Ag3d Ag4d 106.752 2_555 . 3_544
Ag3d Ag3d Ag4d 19.156 2_555 . 7_455
Ag3d Ag3d Ag4d 130.232 2_555 . 8_454
Ag3d Ag3d Id 154.834 2_555 . 7_454
Ag4d Ag3d Ag4d 89.7271 3_544 . 7_455
Ag4d Ag3d Ag4d 33.8326 3_544 . 8_454
Ag4d Ag3d Id 97.5801 3_544 . 7_454
Ag4d Ag3d Ag4d 89.7271 7_455 . 3_544
Ag4d Ag3d Ag4d 111.076 7_455 . 8_454
Ag4d Ag3d Id 162.992 7_455 . 7_454
Ag4d Ag3d Ag4d 33.8326 8_454 . 3_544
Ag4d Ag3d Ag4d 111.076 8_454 . 7_455
Ag4d Ag3d Id 69.5796 8_454 . 7_454
Ag2' Ag4d Ag3 104.5(7) 5_665 . 3_555
Ag2' Ag4d Ag3 144.5(6) 5_665 . 7_555
Ag2' Ag4d Ag3 136(1) 5_665 . 8_555
Ag2' Ag4d Ag3' 147.8(7) 5_665 . 3_545
Ag2' Ag4d Ag3' 112.1(4) 5_665 . 7_565
Ag2' Ag4d Ag4 28(4) 5_665 . .
Ag2' Ag4d Ag4 95(1) 5_665 . 6_665
Ag2' Ag4d Ag4' 94(1) 5_665 . .
Ag2' Ag4d I1 57.9(3) 5_665 . .
Ag2' Ag4d S1 95.0(5) 5_665 . 7_555
Ag2' Ag4d S2 130.1(5) 5_665 . .
Ag2' Ag4d S2 61.0(4) 5_665 . 6_665
Ag2' Ag4d Ag2`d 1.8(4) 5_665 . 5_665
Ag2' Ag4d Ag3d 104.0(3) 5_665 . 3_555
Ag2' Ag4d Ag3d 144.7(5) 5_665 . 7_555
Ag2' Ag4d Ag3d 135.3(3) 5_665 . 8_555
Ag2' Ag4d Ag4d 100.1(3) 5_665 . 6_665
Ag2' Ag4d Id 58.4(3) 5_665 . .
Ag3 Ag4d Ag3 90.0(9) 3_555 . 7_555
Ag3 Ag4d Ag3 116(1) 3_555 . 8_555
Ag3 Ag4d Ag3' 99.7(9) 3_555 . 3_545
Ag3 Ag4d Ag3' 16.0(8) 3_555 . 7_565
Ag3 Ag4d Ag4 93(8) 3_555 . .
Ag3 Ag4d Ag4 31(1) 3_555 . 6_665
Ag3 Ag4d Ag4' 29(1) 3_555 . .
Ag3 Ag4d I1 153.2(7) 3_555 . .
Ag3 Ag4d S1 107.1(6) 3_555 . 7_555
Ag3 Ag4d S2 84.5(4) 3_555 . .
Ag3 Ag4d S2 53.2(4) 3_555 . 6_665
Ag3 Ag4d Ag2`d 103.2(6) 3_555 . 5_665
Ag3 Ag4d Ag3d 0.6(7) 3_555 . 3_555
Ag3 Ag4d Ag3d 89.7(7) 3_555 . 7_555
Ag3 Ag4d Ag3d 116.7(7) 3_555 . 8_555
Ag3 Ag4d Ag4d 22.0(6) 3_555 . 6_665
Ag3 Ag4d Id 153.6(7) 3_555 . .
Ag3 Ag4d Ag3 90.0(9) 7_555 . 3_555
Ag3 Ag4d Ag3 29(1) 7_555 . 8_555
Ag3 Ag4d Ag3' 14.8(6) 7_555 . 3_545
Ag3 Ag4d Ag3' 75.8(5) 7_555 . 7_565
Ag3 Ag4d Ag4 172(4) 7_555 . .
Ag3 Ag4d Ag4 113(1) 7_555 . 6_665
Ag3 Ag4d Ag4' 112(1) 7_555 . .
Ag3 Ag4d I1 116.0(4) 7_555 . .
Ag3 Ag4d S1 49.5(4) 7_555 . 7_555
Ag3 Ag4d S2 82.6(4) 7_555 . .
Ag3 Ag4d S2 107.7(4) 7_555 . 6_665
Ag3 Ag4d Ag2`d 143.9(4) 7_555 . 5_665
Ag3 Ag4d Ag3d 90.7(4) 7_555 . 3_555
Ag3 Ag4d Ag3d 0.4(4) 7_555 . 7_555
Ag3 Ag4d Ag3d 30.3(5) 7_555 . 8_555
Ag3 Ag4d Ag4d 104.5(4) 7_555 . 6_665
Ag3 Ag4d Id 115.6(4) 7_555 . .
Ag3 Ag4d Ag3 116(1) 8_555 . 3_555
Ag3 Ag4d Ag3 29(1) 8_555 . 7_555
Ag3 Ag4d Ag3' 17(1) 8_555 . 3_545
Ag3 Ag4d Ag3' 104(1) 8_555 . 7_565
Ag3 Ag4d Ag4 150(8) 8_555 . .
Ag3 Ag4d Ag4 129(1) 8_555 . 6_665
Ag3 Ag4d Ag4' 131(1) 8_555 . .
Ag3 Ag4d I1 88(1) 8_555 . .
Ag3 Ag4d S1 57(1) 8_555 . 7_555
Ag3 Ag4d S2 73(1) 8_555 . .
Ag3 Ag4d S2 133(1) 8_555 . 6_665
Ag3 Ag4d Ag2`d 136(1) 8_555 . 5_665
Ag3 Ag4d Ag3d 117(1) 8_555 . 3_555
Ag3 Ag4d Ag3d 30(1) 8_555 . 7_555
Ag3 Ag4d Ag3d 1(1) 8_555 . 8_555
Ag3 Ag4d Ag4d 124(1) 8_555 . 6_665
Ag3 Ag4d Id 88(1) 8_555 . .
Ag3' Ag4d Ag3' 87.0(5) 3_545 . 7_565
Ag3' Ag4d Ag4 167(8) 3_545 . .
Ag3' Ag4d Ag4 116(1) 3_545 . 6_665
Ag3' Ag4d Ag4' 117(1) 3_545 . .
Ag3' Ag4d I1 104.9(5) 3_545 . .
Ag3' Ag4d S1 57.2(6) 3_545 . 7_555
Ag3' Ag4d S2 72.6(6) 3_545 . .
Ag3' Ag4d S2 122.5(5) 3_545 . 6_665
Ag3' Ag4d Ag2`d 148.0(6) 3_545 . 5_665
Ag3' Ag4d Ag3d 100.3(5) 3_545 . 3_555
Ag3' Ag4d Ag3d 15.1(5) 3_545 . 7_555
Ag3' Ag4d Ag3d 17.3(5) 3_545 . 8_555
Ag3' Ag4d Ag4d 110.1(5) 3_545 . 6_665
Ag3' Ag4d Id 104.4(5) 3_545 . .
Ag3' Ag4d Ag3' 87.0(5) 7_565 . 3_545
Ag3' Ag4d Ag4 106(8) 7_565 . .
Ag3' Ag4d Ag4 47(1) 7_565 . 6_665
Ag3' Ag4d Ag4' 45(1) 7_565 . .
Ag3' Ag4d I1 168.1(2) 7_565 . .
Ag3' Ag4d S1 92.0(3) 7_565 . 7_555
Ag3' Ag4d S2 90.0(4) 7_565 . .
Ag3' Ag4d S2 53.6(3) 7_565 . 6_665
Ag3' Ag4d Ag2`d 110.5(3) 7_565 . 5_665
Ag3' Ag4d Ag3d 16.6(2) 7_565 . 3_555
Ag3' Ag4d Ag3d 75.4(2) 7_565 . 7_555
Ag3' Ag4d Ag3d 104.3(2) 7_565 . 8_555
Ag3' Ag4d Ag4d 37.3(3) 7_565 . 6_665
Ag3' Ag4d Id 168.6(2) 7_565 . .
Ag4 Ag4d Ag4 73(7) . . 6_665
Ag4 Ag4d Ag4' 73(7) . . .
Ag4 Ag4d I1 62(8) . . .
Ag4 Ag4d S1 123(3) . . 7_555
Ag4 Ag4d S2 105(3) . . .
Ag4 Ag4d S2 69(6) . . 6_665
Ag4 Ag4d Ag2`d 28(4) . . 5_665
Ag4 Ag4d Ag3d 92(8) . . 3_555
Ag4 Ag4d Ag3d 172(3) . . 7_555
Ag4 Ag4d Ag3d 149(8) . . 8_555
Ag4 Ag4d Ag4d 81(7) . . 6_665
Ag4 Ag4d Id 62(8) . . .
Ag4 Ag4d Ag4 73(7) 6_665 . .
Ag4 Ag4d Ag4' 3.3(8) 6_665 . .
Ag4 Ag4d I1 124(1) 6_665 . .
Ag4 Ag4d S1 138(1) 6_665 . 7_555
Ag4 Ag4d S2 67.8(6) 6_665 . .
Ag4 Ag4d S2 68.4(7) 6_665 . 6_665
Ag4 Ag4d Ag2`d 94(1) 6_665 . 5_665
Ag4 Ag4d Ag3d 31(1) 6_665 . 3_555
Ag4 Ag4d Ag3d 112(1) 6_665 . 7_555
Ag4 Ag4d Ag3d 129.3(9) 6_665 . 8_555
Ag4 Ag4d Ag4d 10(1) 6_665 . 6_665
Ag4 Ag4d Id 124(1) 6_665 . .
Ag4' Ag4d I1 126(1) . . .
Ag4' Ag4d S1 135.3(9) . . 7_555
Ag4' Ag4d S2 70.89(7) . . .
Ag4' Ag4d S2 65.15(8) . . 6_665
Ag4' Ag4d Ag2`d 93.1(9) . . 5_665
Ag4' Ag4d Ag3d 28(1) . . 3_555
Ag4' Ag4d Ag3d 112(1) . . 7_555
Ag4' Ag4d Ag3d 130.7(9) . . 8_555
Ag4' Ag4d Ag4d 8(1) . . 6_665
Ag4' Ag4d Id 126(1) . . .
I1 Ag4d S1 95.26(3) . . 7_555
I1 Ag4d S2 92.62(4) . . .
I1 Ag4d S2 118.23(4) . . 6_665
I1 Ag4d Ag2`d 59.57(2) . . 5_665
I1 Ag4d Ag3d 152.62(2) . . 3_555
I1 Ag4d Ag3d 116.44(2) . . 7_555
I1 Ag4d Ag3d 87.51(2) . . 8_555
I1 Ag4d Ag4d 133.72(2) . . 6_665
I1 Ag4d Id 0.54(2) . . .
S1 Ag4d S2 129.64(4) 7_555 . .
S1 Ag4d S2 81.48(5) 7_555 . 6_665
S1 Ag4d Ag2`d 94.39(3) 7_555 . 5_665
S1 Ag4d Ag3d 107.48(3) 7_555 . 3_555
S1 Ag4d Ag3d 49.68(3) 7_555 . 7_555
S1 Ag4d Ag3d 57.97(3) 7_555 . 8_555
S1 Ag4d Ag4d 129.01(3) 7_555 . 6_665
S1 Ag4d Id 95.20(3) 7_555 . .
S2 Ag4d S2 135.54(4) . . 6_665
S2 Ag4d Ag2`d 131.38(3) . . 5_665
S2 Ag4d Ag3d 84.61(3) . . 3_555
S2 Ag4d Ag3d 82.61(3) . . 7_555
S2 Ag4d Ag3d 72.85(3) . . 8_555
S2 Ag4d Ag4d 70.67(3) . . 6_665
S2 Ag4d Id 92.25(3) . . .
S2 Ag4d S2 135.54(4) 6_665 . .
S2 Ag4d Ag2`d 59.27(3) 6_665 . 5_665
S2 Ag4d Ag3d 53.00(3) 6_665 . 3_555
S2 Ag4d Ag3d 107.43(3) 6_665 . 7_555
S2 Ag4d Ag3d 134.52(3) 6_665 . 8_555
S2 Ag4d Ag4d 64.86(3) 6_665 . 6_665
S2 Ag4d Id 118.75(3) 6_665 . .
Ag2`d Ag4d Ag3d 102.664 5_665 . 3_555
Ag2`d Ag4d Ag3d 144.071 5_665 . 7_555
Ag2`d Ag4d Ag3d 136.092 5_665 . 8_555
Ag2`d Ag4d Ag4d 99.2317 5_665 . 6_665
Ag2`d Ag4d Id 60.1066 5_665 . .
Ag3d Ag4d Ag3d 90.2729 3_555 . 7_555
Ag3d Ag4d Ag3d 117.281 3_555 . 8_555
Ag3d Ag4d Ag4d 21.544 3_555 . 6_665
Ag3d Ag4d Id 152.964 3_555 . .
Ag3d Ag4d Ag3d 90.2729 7_555 . 3_555
Ag3d Ag4d Ag3d 30.612 7_555 . 8_555
Ag3d Ag4d Ag4d 104.136 7_555 . 6_665
Ag3d Ag4d Id 116.008 7_555 . .
Ag3d Ag4d Ag3d 117.281 8_555 . 3_555
Ag3d Ag4d Ag3d 30.612 8_555 . 7_555
Ag3d Ag4d Ag4d 124.623 8_555 . 6_665
Ag3d Ag4d Id 87.0267 8_555 . .
Ag4d Ag4d Id 133.924 6_665 . .

loop_
_geom_bond_atom_site_label_1
_geom_bond_atom_site_label_2
_geom_bond_distance
_geom_bond_site_symmetry_1
_geom_bond_site_symmetry_2
Ag1 Ag2' 3.43(1) . 3_545
Ag1 Ag2'' 3.09(3) . .
Ag1 Ag3 3.16(2) . 8_555
Ag1 Ag3' 3.33(2) . 3_545
Ag1 I1 3.165(3) . 7_455
Ag1 I2 3.072(3) . 3_545
Ag1 S1 2.464(3) . .
Ag1 S2 2.499(3) . .
Ag1 Ag1d 0.152(3) . .
Ag1 Ag2`d 3.456(3) . 3_545
Ag1 Ag2``d 3.179(3) . .
Ag1 Ag3d 3.151(3) . 8_555
Ag1 Id 3.175(3) . 7_455
Ag2 Ag2' 1.34(4) . .
Ag2 Ag2'' 1.30(5) . .
Ag2 Ag4 3.33(4) . 5_665
Ag2 Ag4 3.33(4) . 6_665
Ag2 I2 2.80(3) . .
Ag2 S2 2.42(2) . .
Ag2 S2 2.42(2) . 2_555
Ag2 Ag2d 0.14(3) . .
Ag2 Ag2`d 1.24(3) . .
Ag2 Ag2``d 1.16(3) . .
Ag2' Ag1 3.43(1) . 3_554
Ag2' Ag1 3.43(1) . 4_555
Ag2' Ag2 1.34(4) . .
Ag2' Ag2'' 2.59(4) . .
Ag2' Ag4 3.44(4) . .
Ag2' Ag4 2.43(4) . 5_665
Ag2' Ag4 3.44(4) . 2_555
Ag2' Ag4 2.43(4) . 6_665
Ag2' Ag4' 2.94(2) . .
Ag2' Ag4' 2.94(2) . 5_665
Ag2' I1 2.76(2) . 5_665
Ag2' I2 3.07(3) . .
Ag2' S2 2.696(9) . .
Ag2' S2 2.696(9) . 2_555
Ag2' Ag1d 3.29(1) . 3_554
Ag2' Ag1d 3.29(1) . 4_555
Ag2' Ag2d 1.48(2) . .
Ag2' Ag2`d 0.10(2) . .
Ag2' Ag2``d 2.47(2) . .
Ag2' Ag4d 2.71(2) . 5_665
Ag2' Ag4d 2.71(2) . 6_665
Ag2' Id 2.80(2) . 5_665
Ag2'' Ag1 3.09(3) . .
Ag2'' Ag1 3.09(3) . 2_555
Ag2'' Ag2 1.30(5) . .
Ag2'' Ag2' 2.59(4) . .
Ag2'' I2 2.60(2) . 5_565
Ag2'' S1 3.42(4) . .
Ag2'' S2 2.593(9) . .
Ag2'' S2 2.593(9) . 2_555
Ag2'' Ag1d 3.21(3) . .
Ag2'' Ag1d 3.21(3) . 2_555
Ag2'' Ag2d 1.19(4) . .
Ag2'' Ag2`d 2.50(3) . .
Ag2'' Ag2``d 0.14(4) . .
Ag3 Ag1 3.16(2) . 8_454
Ag3 Ag3 1.90(5) . 2_555
Ag3 Ag3' 1.00(4) . 5_565
Ag3 Ag4 2.90(5) . 3_544
Ag3 Ag4 3.25(5) . 7_455
Ag3 Ag4 1.59(5) . 8_454
Ag3 Ag4' 2.07(3) . 3_544
Ag3 Ag4' 3.42(4) . 7_455
Ag3 I1 3.22(4) . 7_454
Ag3 I2 3.28(2) . 5_565
Ag3 S1 2.43(2) . .
Ag3 S2 2.46(2) . 8_454
Ag3 Ag1d 3.18(2) . 8_454
Ag3 Ag3d 0.04(4) . .
Ag3 Ag3d 1.94(4) . 2_555
Ag3 Ag4d 2.87(2) . 3_544
Ag3 Ag4d 2.93(4) . 7_455
Ag3 Ag4d 1.30(3) . 8_454
Ag3 Id 3.23(4) . 7_454
Ag3' Ag1 3.33(2) . 3_554
Ag3' Ag1 3.33(2) . 4_555
Ag3' Ag3 1.00(4) . 5_565
Ag3' Ag3 1.00(4) . 6_565
Ag3' Ag4 2.48(4) . 3_554
Ag3' Ag4 3.47(5) . 7_465
Ag3' Ag4 2.48(4) . 4_555
Ag3' Ag4 3.47(5) . 8_464
Ag3' Ag4' 2.76(2) . 3_554
Ag3' Ag4' 2.76(2) . 7_465
Ag3' I2 2.98(2) . .
Ag3' S1 2.50(2) . 5_565
Ag3' S2 2.77(2) . 3_554
Ag3' S2 2.77(2) . 4_555
Ag3' Ag1d 3.31(2) . 3_554
Ag3' Ag1d 3.31(2) . 4_555
Ag3' Ag3d 1.030(6) . 5_565
Ag3' Ag3d 1.030(6) . 6_565
Ag3' Ag4d 2.17(1) . 3_554
Ag3' Ag4d 3.36(2) . 7_465
Ag3' Ag4d 2.17(1) . 4_555
Ag3' Ag4d 3.36(2) . 8_464
Ag4 Ag2 3.33(4) . 5_665
Ag4 Ag2' 3.44(4) . .
Ag4 Ag2' 2.43(4) . 5_665
Ag4 Ag3 2.90(5) . 3_555
Ag4 Ag3 3.25(5) . 7_555
Ag4 Ag3 1.59(5) . 8_555
Ag4 Ag3' 2.48(4) . 3_545
Ag4 Ag3' 3.47(5) . 7_565
Ag4 Ag4 1.84(6) . 6_665
Ag4 Ag4' 0.93(4) . .
Ag4 I1 2.84(4) . .
Ag4 S1 3.06(3) . 7_555
Ag4 S2 2.59(1) . .
Ag4 S2 2.50(3) . 6_665
Ag4 Ag2d 3.45(3) . 5_665
Ag4 Ag2`d 3.47(3) . .
Ag4 Ag2`d 2.49(3) . 5_665
Ag4 Ag3d 2.88(4) . 3_555
Ag4 Ag3d 3.28(4) . 7_555
Ag4 Ag3d 1.56(4) . 8_555
Ag4 Ag4d 0.32(4) . .
Ag4 Ag4d 1.90(4) . 6_665
Ag4 Id 2.87(4) . .
Ag4' Ag2' 2.94(2) . .
Ag4' Ag2' 2.94(2) . 5_665
Ag4' Ag3 2.07(3) . 3_555
Ag4' Ag3 3.42(4) . 7_555
Ag4' Ag3 3.42(4) . 4_555
Ag4' Ag3 2.07(3) . 8_555
Ag4' Ag3' 2.76(2) . 3_545
Ag4' Ag3' 2.76(2) . 7_565
Ag4' Ag4 0.93(4) . .
Ag4' Ag4 0.93(4) . 6_665
Ag4' S2 2.360(2) . .
Ag4' S2 2.360(2) . 6_665
Ag4' Ag2`d 2.98(1) . .
Ag4' Ag2`d 2.98(1) . 5_665
Ag4' Ag3d 2.045(9) . 3_555
Ag4' Ag3d 3.44(2) . 7_555
Ag4' Ag3d 3.44(2) . 4_555
Ag4' Ag3d 2.045(9) . 8_555
Ag4' Ag4d 0.974(3) . .
Ag4' Ag4d 0.974(3) . 6_665
Sb S1 2.429(2) . 1_565
Sb S2 2.434(1) . 3_554
Sb S2 2.434(1) . 4_555
Ag1d Ag1 0.152(3) . .
Ag1d Ag2' 3.29(1) . 3_545
Ag1d Ag2'' 3.21(3) . .
Ag1d Ag3 3.18(2) . 8_555
Ag1d Ag3' 3.31(2) . 3_545
Ag1d I1 3.059(1) . 7_455
Ag1d I2 2.9707(5) . 3_545
Ag1d S1 2.529(1) . .
Ag1d S2 2.567(1) . .
Ag1d Ag2`d 3.3214 . 3_545
Ag1d Ag2``d 3.3032 . .
Ag1d Ag3d 3.1688 . 8_555
Ag1d Id 3.0704 . 7_455
Ag2d Ag2 0.14(3) . .
Ag2d Ag2' 1.48(2) . .
Ag2d Ag2'' 1.19(4) . .
Ag2d Ag4 3.45(3) . 5_665
Ag2d Ag4 3.45(3) . 6_665
Ag2d I2 2.7631(6) . .
Ag2d I2 3.4389(6) . 5_565
Ag2d S2 2.450(1) . .
Ag2d S2 2.450(1) . 2_555
Ag2d Ag2`d 1.3751 . .
Ag2d Ag2``d 1.0526 . .
Ag2`d Ag1 3.456(3) . 3_554
Ag2`d Ag1 3.456(3) . 4_555
Ag2`d Ag2 1.24(3) . .
Ag2`d Ag2' 0.10(2) . .
Ag2`d Ag2'' 2.50(3) . .
Ag2`d Ag4 3.47(3) . .
Ag2`d Ag4 2.49(3) . 5_665
Ag2`d Ag4 3.47(3) . 2_555
Ag2`d Ag4 2.49(3) . 6_665
Ag2`d Ag4' 2.98(1) . .
Ag2`d Ag4' 2.98(1) . 5_665
Ag2`d I1 2.861(2) . 5_665
Ag2`d I2 3.0209(6) . .
Ag2`d S2 2.656(1) . .
Ag2`d S2 2.656(1) . 2_555
Ag2`d Ag1d 3.3214 . 3_554
Ag2`d Ag1d 3.3214 . 4_555
Ag2`d Ag2d 1.3751 . .
Ag2`d Ag2``d 2.3725 . .
Ag2`d Ag4d 2.7658 . 5_665
Ag2`d Ag4d 2.7658 . 6_665
Ag2`d Id 2.8955 . 5_665
Ag2``d Ag1 3.179(3) . .
Ag2``d Ag1 3.179(3) . 2_555
Ag2``d Ag2 1.16(3) . .
Ag2``d Ag2' 2.47(2) . .
Ag2``d Ag2'' 0.14(4) . .
Ag2``d I2 3.3833(6) . .
Ag2``d I2 2.6519(6) . 5_565
Ag2``d S2 2.567(1) . .
Ag2``d S2 2.567(1) . 2_555
Ag2``d Ag1d 3.3032 . .
Ag2``d Ag1d 3.3032 . 2_555
Ag2``d Ag2d 1.0526 . .
Ag2``d Ag2`d 2.3725 . .
Ag3d Ag1 3.151(3) . 8_454
Ag3d Ag3 0.04(4) . .
Ag3d Ag3 1.94(4) . 2_555
Ag3d Ag3' 1.030(6) . 5_565
Ag3d Ag4 2.88(4) . 3_544
Ag3d Ag4 3.28(4) . 7_455
Ag3d Ag4 1.56(4) . 8_454
Ag3d Ag4' 2.045(9) . 3_544
Ag3d Ag4' 3.44(2) . 7_455
Ag3d I1 3.1898(6) . 7_454
Ag3d I2 3.3025(6) . 5_565
Ag3d S1 2.453(2) . .
Ag3d S2 2.441(1) . 8_454
Ag3d Ag1d 3.1688 . 8_454
Ag3d Ag3d 1.9734 . 2_555
Ag3d Ag4d 2.8497 . 3_544
Ag3d Ag4d 2.9586 . 7_455
Ag3d Ag4d 1.2717 . 8_454
Ag3d Id 3.1985 . 7_454
Ag4d Ag2' 2.71(2) . 5_665
Ag4d Ag3 2.87(2) . 3_555
Ag4d Ag3 2.93(4) . 7_555
Ag4d Ag3 1.30(3) . 8_555
Ag4d Ag3' 2.17(1) . 3_545
Ag4d Ag3' 3.36(2) . 7_565
Ag4d Ag4 0.32(4) . .
Ag4d Ag4 1.90(4) . 6_665
Ag4d Ag4' 0.974(3) . .
Ag4d I1 2.981(1) . .
Ag4d S1 2.878(1) . 7_555
Ag4d S2 2.492(1) . .
Ag4d S2 2.598(1) . 6_665
Ag4d Ag2`d 2.7658 . 5_665
Ag4d Ag3d 2.8497 . 3_555
Ag4d Ag3d 2.9586 . 7_555
Ag4d Ag3d 1.2717 . 8_555
Ag4d Ag4d 1.9281 . 6_665
Ag4d Id 3.0016 . .
